data_4131993
loop_
_publ_author_name
'Abucayon, Erwin G.'
'Khade, Rahul L.'
'Powell, Douglas R.'
'Zhang, Yong'
'Richter-Addo, George B'

_publ_section_title
;
 Lewis Acid Activation of the Ferrous Heme-NO Fragment toward the N-N
 Coupling Reaction with NO To Generate N<sub>2</sub>O.
;
_journal_issue 12
_journal_name_full 'Journal of the American Chemical Society'
_journal_page_first 4204
_journal_page_last 4207
_journal_paper_doi 10.1021/jacs.7b13681
_journal_volume 140
_journal_year 2018
_chemical_formula_moiety 'C54 H45 B F15 Fe N4 O'
_chemical_formula_sum 'C54 H45 B F15 Fe N4 O'
_chemical_formula_weight 1117.60
_chemical_name_common (OEP)Fe(m-OH)B(C6F5)3
_space_group_crystal_system triclinic
_space_group_IT_number 2
_space_group_name_Hall '-P 1'
_space_group_name_H-M_alt 'P -1'
_atom_sites_solution_hydrogens mixed
_atom_sites_solution_primary dual
_atom_sites_solution_secondary difmap
_audit_creation_method SHELXL-2017/1
_cell_angle_alpha 90.625(3)
_cell_angle_beta 91.925(3)
_cell_angle_gamma 91.633(3)
_cell_formula_units_Z 4
_cell_length_a 13.052(3)
_cell_length_b 15.755(3)
_cell_length_c 24.071(4)
_cell_measurement_reflns_used 9971
_cell_measurement_temperature 100(2)
_cell_measurement_theta_max 27.17
_cell_measurement_theta_min 2.20
_cell_volume 4944.7(17)
_computing_cell_refinement 'SAINT (Bruker, 2007)'
_computing_data_collection 'APEX2 (Bruker, 2007)'
_computing_data_reduction 'SAINT (Bruker, 2007)'
_computing_molecular_graphics 'Mercury (CCDC, 2017)'
_computing_publication_material 'SHELXL-2014/7 (Sheldrick, 2015b)'
_computing_structure_refinement 'SHELXL-2017/1 (Sheldrick, 2017)'
_computing_structure_solution 'SHELXT (Sheldrick, 2015a)'
_diffrn_ambient_temperature 100(2)
_diffrn_measured_fraction_theta_full 1.000
_diffrn_measured_fraction_theta_max 0.996
_diffrn_measurement_device_type 'Bruker APEX CCD'
_diffrn_measurement_method '\f and \w scans'
_diffrn_radiation_type MoK\a
_diffrn_radiation_wavelength 0.71073
_diffrn_reflns_av_R_equivalents 0.0472
_diffrn_reflns_av_unetI/netI 0.0511
_diffrn_reflns_Laue_measured_fraction_full 1.000
_diffrn_reflns_Laue_measured_fraction_max 0.996
_diffrn_reflns_limit_h_max 16
_diffrn_reflns_limit_h_min -16
_diffrn_reflns_limit_k_max 20
_diffrn_reflns_limit_k_min -20
_diffrn_reflns_limit_l_max 31
_diffrn_reflns_limit_l_min -31
_diffrn_reflns_number 68891
_diffrn_reflns_point_group_measured_fraction_full 1.000
_diffrn_reflns_point_group_measured_fraction_max 0.996
_diffrn_reflns_theta_full 25.242
_diffrn_reflns_theta_max 27.550
_diffrn_reflns_theta_min 1.293
_exptl_absorpt_coefficient_mu 0.407
_exptl_absorpt_correction_T_max 0.7456
_exptl_absorpt_correction_T_min 0.6999
_exptl_absorpt_correction_type multi-scan
_exptl_absorpt_process_details 'SADABS 2014/4'
_exptl_crystal_colour red
_exptl_crystal_density_diffrn 1.501
_exptl_crystal_description block
_exptl_crystal_F_000 2284
_exptl_crystal_size_max 0.259
_exptl_crystal_size_mid 0.161
_exptl_crystal_size_min 0.105
_refine_diff_density_max 0.681
_refine_diff_density_min -0.830
_refine_diff_density_rms 0.057
_refine_ls_extinction_method none
_refine_ls_goodness_of_fit_ref 0.998
_refine_ls_hydrogen_treatment mixed
_refine_ls_matrix_type full
_refine_ls_number_parameters 1430
_refine_ls_number_reflns 22733
_refine_ls_number_restraints 295
_refine_ls_restrained_S_all 0.996
_refine_ls_R_factor_all 0.0590
_refine_ls_R_factor_gt 0.0406
_refine_ls_shift/su_max 0.002
_refine_ls_shift/su_mean 0.000
_refine_ls_structure_factor_coef Fsqd
_refine_ls_weighting_details 'w=1/[\s^2^(Fo^2^)+(0.0450P)^2^+2.8000P] where P=(Fo^2^+2Fc^2^)/3'
_refine_ls_weighting_scheme calc
_refine_ls_wR_factor_gt 0.0982
_refine_ls_wR_factor_ref 0.1088
_reflns_Friedel_coverage 0.000
_reflns_number_gt 17534
_reflns_number_total 22733
_reflns_threshold_expression 'I > 2\s(I)'
_cod_data_source_file ja7b13681_si_002.cif
_cod_data_source_block 17330
_cod_database_code 4131993
_shelx_space_group_comment
; 
The symmetry employed for this shelxl refinement is uniquely defined 
by the following loop, which should always be used as a source of 
symmetry information in preference to the above space-group names. 
They are only intended as comments. 
;
_shelx_estimated_absorpt_t_min 0.902
_shelx_estimated_absorpt_t_max 0.959

loop_
_space_group_symop_operation_xyz
'x, y, z'
'-x, -y, -z'

loop_
_atom_site_label
_atom_site_type_symbol
_atom_site_fract_x
_atom_site_fract_y
_atom_site_fract_z
_atom_site_U_iso_or_equiv
_atom_site_adp_type
_atom_site_occupancy
_atom_site_site_symmetry_order
_atom_site_calc_flag
_atom_site_refinement_flags_posn
_atom_site_refinement_flags_adp
_atom_site_refinement_flags_occupancy
_atom_site_disorder_assembly
_atom_site_disorder_group
Fe1A Fe 0.93245(2) 0.37490(2) 0.43731(2) 0.01552(6) Uani 1 1 d . . . . .
F1A F 0.59321(9) 0.20606(7) 0.29602(4) 0.0251(2) Uani 1 1 d . . . . .
F2A F 0.44024(10) 0.28387(9) 0.24434(5) 0.0389(3) Uani 1 1 d . . . . .
F3A F 0.37920(11) 0.43756(10) 0.28030(7) 0.0554(4) Uani 1 1 d . . . . .
F4A F 0.46787(11) 0.50863(8) 0.37441(7) 0.0470(4) Uani 1 1 d . . . . .
F5A F 0.61680(9) 0.43096(7) 0.42982(5) 0.0291(3) Uani 1 1 d . . . . .
F6A F 0.69503(9) 0.32000(7) 0.52717(5) 0.0284(3) Uani 1 1 d . . . . .
F7A F 0.57879(9) 0.24595(8) 0.60168(5) 0.0303(3) Uani 1 1 d . . . . .
F8A F 0.45135(9) 0.11170(8) 0.57315(5) 0.0286(3) Uani 1 1 d . . . . .
F9A F 0.44511(9) 0.05169(7) 0.46513(5) 0.0259(2) Uani 1 1 d . . . . .
F10A F 0.56697(9) 0.12079(7) 0.39080(4) 0.0247(2) Uani 1 1 d . . . . .
F11A F 0.79329(9) 0.10592(7) 0.44655(5) 0.0259(2) Uani 1 1 d . . . . .
F12A F 0.91972(9) 0.00639(7) 0.39252(5) 0.0313(3) Uani 1 1 d . . . . .
F13A F 0.97991(9) 0.04701(8) 0.28872(5) 0.0349(3) Uani 1 1 d . . . . .
F14A F 0.91424(9) 0.19333(8) 0.24083(5) 0.0321(3) Uani 1 1 d . . . . .
F15A F 0.78408(9) 0.29122(7) 0.29251(4) 0.0242(2) Uani 1 1 d . . . . .
O1A O 0.78221(10) 0.33277(8) 0.42720(6) 0.0188(3) Uani 1 1 d . . . . .
H1A H 0.7582(18) 0.3653(14) 0.4433(10) 0.023 Uiso 1 1 d . U . . .
N1A N 0.87616(11) 0.48956(9) 0.44996(6) 0.0171(3) Uani 1 1 d . . . . .
N2A N 0.93470(11) 0.35676(9) 0.51898(6) 0.0170(3) Uani 1 1 d . . . . .
N3A N 1.01946(11) 0.27447(9) 0.42851(6) 0.0173(3) Uani 1 1 d . . . . .
N4A N 0.96044(12) 0.40586(9) 0.35938(6) 0.0178(3) Uani 1 1 d . . . . .
C1A C 0.84332(14) 0.54393(11) 0.40909(8) 0.0190(4) Uani 1 1 d . . . . .
C2A C 0.79122(14) 0.61440(11) 0.43261(8) 0.0204(4) Uani 1 1 d . . . . .
C3A C 0.79164(14) 0.60250(11) 0.48874(8) 0.0194(4) Uani 1 1 d . . . . .
C4A C 0.84427(13) 0.52460(11) 0.49940(8) 0.0173(4) Uani 1 1 d . . . . .
C5A C 0.85693(13) 0.48758(11) 0.55077(8) 0.0189(4) Uani 1 1 d . . . . .
H5A H 0.836403 0.518858 0.582270 0.023 Uiso 1 1 calc R U . . .
C6A C 0.89711(13) 0.40861(11) 0.55997(7) 0.0176(4) Uani 1 1 d . . . . .
C7A C 0.89781(14) 0.36608(12) 0.61283(8) 0.0197(4) Uani 1 1 d . . . . .
C8A C 0.93233(14) 0.28642(12) 0.60346(8) 0.0209(4) Uani 1 1 d . . . . .
C9A C 0.95662(14) 0.28161(11) 0.54556(8) 0.0188(4) Uani 1 1 d . . . . .
C10A C 1.00121(14) 0.21296(11) 0.52078(8) 0.0194(4) Uani 1 1 d . . . . .
H10A H 1.008895 0.163134 0.542215 0.023 Uiso 1 1 calc R U . . .
C11A C 1.03549(14) 0.21151(11) 0.46701(8) 0.0179(4) Uani 1 1 d . . . . .
C12A C 1.09954(14) 0.14657(11) 0.44514(8) 0.0199(4) Uani 1 1 d . . . . .
C13A C 1.12539(14) 0.17217(12) 0.39326(8) 0.0201(4) Uani 1 1 d . . . . .
C14A C 1.07400(14) 0.25026(11) 0.38252(8) 0.0186(4) Uani 1 1 d . . . . .
C15A C 1.07418(14) 0.29280(12) 0.33276(8) 0.0202(4) Uani 1 1 d . . . . .
H15A H 1.116879 0.272261 0.304691 0.024 Uiso 1 1 calc R U . . .
C16A C 1.01706(14) 0.36288(12) 0.32070(8) 0.0195(4) Uani 1 1 d . . . . .
C17A C 1.00203(14) 0.39833(12) 0.26615(8) 0.0208(4) Uani 1 1 d . . . . .
C18A C 0.93401(15) 0.46155(11) 0.27102(8) 0.0204(4) Uani 1 1 d . . . . .
C19A C 0.91167(14) 0.46807(11) 0.32936(8) 0.0197(4) Uani 1 1 d . . . . .
C20A C 0.85705(14) 0.53219(11) 0.35259(8) 0.0203(4) Uani 1 1 d . . . . .
H20A H 0.826306 0.571553 0.327994 0.024 Uiso 1 1 calc R U . . .
C21A C 0.74213(16) 0.68328(12) 0.39960(9) 0.0268(4) Uani 1 1 d . . . . .
H21A H 0.790476 0.704022 0.371623 0.032 Uiso 1 1 calc R U . . .
H21B H 0.728223 0.731417 0.424767 0.032 Uiso 1 1 calc R U . . .
C22A C 0.64229(18) 0.65341(14) 0.37014(10) 0.0350(5) Uani 1 1 d . . . . .
H22A H 0.656251 0.608083 0.343471 0.052 Uiso 1 1 d R U . . .
H22B H 0.611811 0.701089 0.350405 0.052 Uiso 1 1 d R U . . .
H22C H 0.594557 0.631817 0.397571 0.052 Uiso 1 1 d R U . . .
C23A C 0.74010(15) 0.65549(12) 0.53150(9) 0.0229(4) Uani 1 1 d . . . . .
H23A H 0.755468 0.716297 0.524625 0.028 Uiso 1 1 calc R U . . .
H23B H 0.768561 0.642022 0.568906 0.028 Uiso 1 1 calc R U . . .
C24A C 0.62431(17) 0.64030(17) 0.53036(11) 0.0403(6) Uani 1 1 d . . . . .
H24A H 0.595639 0.654031 0.493501 0.060 Uiso 1 1 d R U . . .
H24B H 0.594159 0.676535 0.558457 0.060 Uiso 1 1 d R U . . .
H24C H 0.608607 0.580578 0.538381 0.060 Uiso 1 1 d R U . . .
C25A C 0.86222(15) 0.40366(13) 0.66633(8) 0.0243(4) Uani 1 1 d . . . . .
H25A H 0.870848 0.466242 0.665140 0.029 Uiso 1 1 calc R U . . .
H25B H 0.905838 0.383251 0.697580 0.029 Uiso 1 1 calc R U . . .
C26A C 0.75021(17) 0.38055(15) 0.67698(9) 0.0341(5) Uani 1 1 d . . . . .
H26A H 0.706598 0.400627 0.646189 0.051 Uiso 1 1 d R U . . .
H26B H 0.730395 0.407416 0.711766 0.051 Uiso 1 1 d R U . . .
H26C H 0.741771 0.318754 0.679808 0.051 Uiso 1 1 d R U . . .
C27A C 0.94196(18) 0.21404(13) 0.64334(9) 0.0305(5) Uani 1 1 d . . . . .
H27A H 0.940294 0.236519 0.681855 0.037 Uiso 1 1 calc R U . . .
H27B H 1.009090 0.187556 0.638799 0.037 Uiso 1 1 calc R U . . .
C28A C 0.8568(2) 0.14650(15) 0.63453(11) 0.0460(6) Uani 1 1 d . . . . .
H28A H 0.790304 0.171847 0.640370 0.069 Uiso 1 1 d R U . . .
H28B H 0.867178 0.100481 0.661023 0.069 Uiso 1 1 d R U . . .
H28C H 0.858342 0.123736 0.596521 0.069 Uiso 1 1 d R U . . .
C29A C 1.13620(15) 0.07131(12) 0.47691(8) 0.0238(4) Uani 1 1 d . . . . .
H29A H 1.158495 0.027616 0.450408 0.029 Uiso 1 1 calc R U . . .
H29B H 1.078635 0.046547 0.497710 0.029 Uiso 1 1 calc R U . . .
C30A C 1.22544(16) 0.09477(13) 0.51781(9) 0.0290(5) Uani 1 1 d . . . . .
H30A H 1.278951 0.126124 0.498267 0.043 Uiso 1 1 d R U . . .
H30B H 1.253764 0.042869 0.533377 0.043 Uiso 1 1 d R U . . .
H30C H 1.200628 0.130303 0.547904 0.043 Uiso 1 1 d R U . . .
C31A C 1.19732(15) 0.13129(12) 0.35407(9) 0.0255(4) Uani 1 1 d . . . . .
H31A H 1.166644 0.131781 0.315904 0.031 Uiso 1 1 calc R U . . .
H31B H 1.205954 0.071324 0.364688 0.031 Uiso 1 1 calc R U . . .
C32A C 1.30259(16) 0.17661(14) 0.35449(10) 0.0334(5) Uani 1 1 d . . . . .
H32A H 1.294620 0.235743 0.343295 0.050 Uiso 1 1 d R U . . .
H32B H 1.346581 0.147933 0.328421 0.050 Uiso 1 1 d R U . . .
H32C H 1.333986 0.175192 0.392011 0.050 Uiso 1 1 d R U . . .
C33A C 1.05266(16) 0.36971(13) 0.21416(8) 0.0254(4) Uani 1 1 d . . . . .
H33A H 1.006397 0.379913 0.181630 0.031 Uiso 1 1 calc R U . . .
H33B H 1.063630 0.307880 0.216084 0.031 Uiso 1 1 calc R U . . .
C34A C 1.1546(2) 0.41553(19) 0.20607(11) 0.0518(7) Uani 1 1 d . . . . .
H34A H 1.144558 0.476915 0.205347 0.078 Uiso 1 1 d R U . . .
H34B H 1.182822 0.397107 0.170843 0.078 Uiso 1 1 d R U . . .
H34C H 1.202441 0.402202 0.236796 0.078 Uiso 1 1 d R U . . .
C35A C 0.88184(16) 0.50985(12) 0.22524(8) 0.0264(4) Uani 1 1 d . . . . .
H35A H 0.928734 0.517182 0.194060 0.032 Uiso 1 1 calc R U . . .
H35B H 0.864480 0.566883 0.239091 0.032 Uiso 1 1 calc R U . . .
C36A C 0.78395(19) 0.46173(15) 0.20477(11) 0.0398(6) Uani 1 1 d . . . . .
H36A H 0.801206 0.404862 0.191849 0.060 Uiso 1 1 d R U . . .
H36B H 0.751619 0.492668 0.174074 0.060 Uiso 1 1 d R U . . .
H36C H 0.736383 0.456861 0.235297 0.060 Uiso 1 1 d R U . . .
C37A C 0.61705(14) 0.31520(11) 0.36530(8) 0.0190(4) Uani 1 1 d . . . . .
C38A C 0.56666(14) 0.28163(12) 0.31763(8) 0.0217(4) Uani 1 1 d . . . . .
C39A C 0.48767(16) 0.32087(14) 0.28932(9) 0.0286(4) Uani 1 1 d . . . . .
C40A C 0.45599(17) 0.39865(15) 0.30745(10) 0.0352(5) Uani 1 1 d . . . . .
C41A C 0.50202(16) 0.43479(13) 0.35438(10) 0.0323(5) Uani 1 1 d . . . . .
C42A C 0.57944(15) 0.39300(12) 0.38189(8) 0.0232(4) Uani 1 1 d . . . . .
C43A C 0.63901(14) 0.22346(11) 0.45445(7) 0.0178(4) Uani 1 1 d . . . . .
C44A C 0.63661(14) 0.25191(12) 0.50939(8) 0.0204(4) Uani 1 1 d . . . . .
C45A C 0.57593(15) 0.21511(12) 0.54919(8) 0.0214(4) Uani 1 1 d . . . . .
C46A C 0.51108(14) 0.14738(12) 0.53498(8) 0.0212(4) Uani 1 1 d . . . . .
C47A C 0.50884(14) 0.11724(11) 0.48071(8) 0.0204(4) Uani 1 1 d . . . . .
C48A C 0.57197(14) 0.15482(11) 0.44294(7) 0.0186(4) Uani 1 1 d . . . . .
C49A C 0.77617(14) 0.20106(11) 0.37099(8) 0.0182(4) Uani 1 1 d . . . . .
C50A C 0.81655(14) 0.12861(11) 0.39423(8) 0.0201(4) Uani 1 1 d . . . . .
C51A C 0.88320(15) 0.07618(12) 0.36746(8) 0.0233(4) Uani 1 1 d . . . . .
C52A C 0.91404(15) 0.09668(12) 0.31505(9) 0.0252(4) Uani 1 1 d . . . . .
C53A C 0.87961(15) 0.16957(13) 0.29068(8) 0.0234(4) Uani 1 1 d . . . . .
C54A C 0.81254(14) 0.21990(12) 0.31857(8) 0.0198(4) Uani 1 1 d . . . . .
B1A B 0.70525(16) 0.26775(12) 0.40440(9) 0.0173(4) Uani 1 1 d . . . . .
Fe1B Fe 0.44901(2) 0.89498(2) 0.07011(2) 0.01872(7) Uani 1 1 d . . . . .
F1B F 0.15102(11) 0.65870(9) 0.18851(6) 0.0444(3) Uani 1 1 d . . . . .
F2B F -0.02384(11) 0.70364(12) 0.23223(7) 0.0613(5) Uani 1 1 d . . . . .
F3B F -0.11619(13) 0.84804(16) 0.20005(8) 0.0907(7) Uani 1 1 d . . . . .
F4B F -0.02984(18) 0.94641(17) 0.12046(10) 0.1106(9) Uani 1 1 d . U . . .
F5B F 0.14068(14) 0.90239(13) 0.07442(7) 0.0746(6) Uani 1 1 d . . . . .
F6B F 0.20210(11) 0.80597(8) -0.01965(5) 0.0438(4) Uani 1 1 d . . . . .
F7B F 0.11209(12) 0.71432(10) -0.10104(6) 0.0509(4) Uani 1 1 d . . . . .
F8B F 0.06539(11) 0.54640(9) -0.08699(6) 0.0444(3) Uani 1 1 d . . . . .
F9B F 0.10743(11) 0.47389(8) 0.01279(6) 0.0420(3) Uani 1 1 d . . . . .
F10B F 0.19505(12) 0.56467(8) 0.09637(5) 0.0409(3) Uani 1 1 d . . . . .
F11B F 0.39577(13) 0.60783(13) 0.06109(6) 0.0659(5) Uani 1 1 d . . . . .
F12B F 0.53080(14) 0.52878(14) 0.12619(7) 0.0812(7) Uani 1 1 d . . . . .
F13B F 0.56355(11) 0.57788(11) 0.23450(6) 0.0522(4) Uani 1 1 d . . . . .
F14B F 0.45562(10) 0.70818(9) 0.27656(5) 0.0362(3) Uani 1 1 d . . . . .
F15B F 0.31624(9) 0.78518(7) 0.21340(5) 0.0298(3) Uani 1 1 d . . . . .
O1B O 0.31723(11) 0.82345(9) 0.07461(6) 0.0282(3) Uani 1 1 d . . . . .
H1B H 0.285(2) 0.8492(16) 0.0577(11) 0.034 Uiso 1 1 d . U . . .
N1B N 0.37146(12) 1.00218(10) 0.07801(6) 0.0212(3) Uani 1 1 d . . . . .
N2B N 0.42643(12) 0.90223(11) -0.01243(6) 0.0239(4) Uani 1 1 d . . . . .
N3B N 0.54942(13) 0.80417(11) 0.05945(7) 0.0277(4) Uani 1 1 d . . . . .
N4B N 0.49919(11) 0.90660(9) 0.14887(6) 0.0175(3) Uani 1 1 d . . . . .
C1B C 0.34791(14) 1.04168(12) 0.12757(8) 0.0217(4) Uani 1 1 d . . . . .
C2B C 0.27484(16) 1.10731(13) 0.11788(9) 0.0267(4) Uani 1 1 d . . . . .
C3B C 0.25366(16) 1.10800(14) 0.06196(9) 0.0296(5) Uani 1 1 d . . . . .
C4B C 0.31412(15) 1.04288(13) 0.03744(8) 0.0248(4) Uani 1 1 d . . . . .
C5B C 0.31233(15) 1.02279(13) -0.01845(8) 0.0250(4) Uani 1 1 d . . . . .
H5B H 0.272721 1.057034 -0.042736 0.030 Uiso 1 1 calc R U . . .
C6B C 0.36397(15) 0.95637(13) -0.04190(8) 0.0233(4) Uani 1 1 d . . . . .
C7B C 0.35418(15) 0.93093(13) -0.09978(8) 0.0249(4) Uani 1 1 d . . . . .
C8B C 0.41067(15) 0.86022(14) -0.10521(8) 0.0272(4) Uani 1 1 d . . . . .
C9B C 0.45382(16) 0.84193(14) -0.05101(8) 0.0285(5) Uani 1 1 d . . . . .
C10B C 0.51149(19) 0.77226(18) -0.03895(9) 0.0466(7) Uani 1 1 d . . . . .
H10B H 0.521061 0.732921 -0.068389 0.056 Uiso 1 1 calc R U . . .
C11B C 0.5566(2) 0.75454(18) 0.01203(10) 0.0463(7) Uani 1 1 d D U . . .
C12B C 0.6133(3) 0.6754(3) 0.02469(15) 0.0226(8) Uani 0.628(6) 1 d D U P A 1
C13B C 0.6540(4) 0.6880(3) 0.0774(2) 0.0221(10) Uani 0.628(6) 1 d D U P A 1
C12' C 0.6473(5) 0.7076(5) 0.0162(3) 0.0246(15) Uani 0.372(6) 1 d D U P A 2
C13' C 0.6815(6) 0.7112(5) 0.0701(3) 0.0235(17) Uani 0.372(6) 1 d D U P A 2
C14B C 0.61509(16) 0.76829(14) 0.09833(8) 0.0283(5) Uani 1 1 d D U . . .
C15B C 0.62785(15) 0.79625(12) 0.15290(8) 0.0214(4) Uani 1 1 d . . . . .
H15B H 0.678632 0.770008 0.175501 0.026 Uiso 1 1 calc R U . . .
C16B C 0.57233(14) 0.85944(11) 0.17700(7) 0.0177(4) Uani 1 1 d . . . . .
C17B C 0.57949(14) 0.88426(11) 0.23498(8) 0.0190(4) Uani 1 1 d . . . . .
C18B C 0.50923(14) 0.94520(11) 0.24253(7) 0.0183(4) Uani 1 1 d . . . . .
C19B C 0.46086(14) 0.95996(11) 0.18900(7) 0.0177(4) Uani 1 1 d . . . . .
C20B C 0.38927(14) 1.02128(12) 0.17887(8) 0.0201(4) Uani 1 1 d . . . . .
H20B H 0.366578 1.052090 0.210072 0.024 Uiso 1 1 calc R U . . .
C21B C 0.22872(18) 1.15982(14) 0.16259(9) 0.0334(5) Uani 1 1 d . . . . .
H21C H 0.204799 1.213574 0.146428 0.040 Uiso 1 1 calc R U . . .
H21D H 0.282066 1.174236 0.191643 0.040 Uiso 1 1 calc R U . . .
C22B C 0.13913(19) 1.11364(18) 0.18908(10) 0.0444(6) Uani 1 1 d . . . . .
H22D H 0.163027 1.061470 0.206415 0.067 Uiso 1 1 d R U . . .
H22E H 0.086074 1.099312 0.160474 0.067 Uiso 1 1 d R U . . .
H22F H 0.110571 1.150407 0.217421 0.067 Uiso 1 1 d R U . . .
C23B C 0.17844(19) 1.16092(17) 0.03026(10) 0.0423(6) Uani 1 1 d . . . . .
H23C H 0.207647 1.176724 -0.005751 0.051 Uiso 1 1 calc R U . . .
H23D H 0.167912 1.213957 0.051488 0.051 Uiso 1 1 calc R U . . .
C24B C 0.0749(2) 1.1152(2) 0.01938(13) 0.0630(9) Uani 1 1 d . . . . .
H24D H 0.046025 1.098426 0.054835 0.095 Uiso 1 1 d R U . . .
H24E H 0.084094 1.064467 -0.003656 0.095 Uiso 1 1 d R U . . .
H24F H 0.027981 1.153260 -0.000023 0.095 Uiso 1 1 d R U . . .
C25B C 0.28581(16) 0.97017(14) -0.14282(8) 0.0298(5) Uani 1 1 d . . . . .
H25C H 0.318598 0.968024 -0.179286 0.036 Uiso 1 1 calc R U . . .
H25D H 0.276227 1.030537 -0.132977 0.036 Uiso 1 1 calc R U . . .
C26B C 0.18182(19) 0.92387(15) -0.14721(12) 0.0449(6) Uani 1 1 d . . . . .
H26D H 0.148262 0.927719 -0.111488 0.067 Uiso 1 1 d R U . . .
H26E H 0.191266 0.864069 -0.156827 0.067 Uiso 1 1 d R U . . .
H26F H 0.138982 0.950036 -0.176130 0.067 Uiso 1 1 d R U . . .
C27B C 0.42613(17) 0.80751(15) -0.15647(8) 0.0321(5) Uani 1 1 d . . . . .
H27C H 0.499080 0.792165 -0.157400 0.038 Uiso 1 1 calc R U . . .
H27D H 0.410729 0.842135 -0.189630 0.038 Uiso 1 1 calc R U . . .
C28B C 0.35936(18) 0.72633(14) -0.15971(9) 0.0336(5) Uani 1 1 d . . . . .
H28D H 0.286868 0.740976 -0.160201 0.050 Uiso 1 1 d R U . . .
H28E H 0.374738 0.691241 -0.127278 0.050 Uiso 1 1 d R U . . .
H28F H 0.373623 0.694662 -0.193716 0.050 Uiso 1 1 d R U . . .
C29B C 0.6266(3) 0.6026(3) -0.01539(16) 0.0281(10) Uani 0.628(6) 1 d D U P A 1
H29C H 0.558073 0.584030 -0.030528 0.034 Uiso 0.628(6) 1 calc R U P A 1
H29D H 0.655134 0.554491 0.005617 0.034 Uiso 0.628(6) 1 calc R U P A 1
C30B C 0.6955(3) 0.6211(2) -0.06407(15) 0.0341(11) Uani 0.628(6) 1 d D U P A 1
H30D H 0.670377 0.670405 -0.084307 0.051 Uiso 0.628(6) 1 d R U P A 1
H30E H 0.694589 0.571643 -0.089140 0.051 Uiso 0.628(6) 1 d R U P A 1
H30F H 0.765822 0.633161 -0.050005 0.051 Uiso 0.628(6) 1 d R U P A 1
C31B C 0.7548(5) 0.6511(5) 0.1018(4) 0.045(2) Uani 0.628(6) 1 d D U P A 1
H31C H 0.752933 0.659122 0.142638 0.054 Uiso 0.628(6) 1 calc R U P A 1
H31D H 0.749681 0.589112 0.094767 0.054 Uiso 0.628(6) 1 calc R U P A 1
C32B C 0.8620(6) 0.6795(6) 0.0855(4) 0.048(2) Uani 0.628(6) 1 d D U P A 1
H32D H 0.868086 0.672553 0.045237 0.073 Uiso 0.628(6) 1 d R U P A 1
H32E H 0.912873 0.644861 0.104822 0.073 Uiso 0.628(6) 1 d R U P A 1
H32F H 0.874117 0.739354 0.095886 0.073 Uiso 0.628(6) 1 d R U P A 1
C29' C 0.6794(5) 0.6484(4) -0.0298(3) 0.0337(18) Uani 0.372(6) 1 d D U P A 2
H29E H 0.747700 0.625908 -0.020144 0.040 Uiso 0.372(6) 1 calc R U P A 2
H29F H 0.684596 0.680225 -0.064849 0.040 Uiso 0.372(6) 1 calc R U P A 2
C30' C 0.6015(6) 0.5748(5) -0.0379(4) 0.051(2) Uani 0.372(6) 1 d D U P A 2
H30G H 0.600583 0.540668 -0.004166 0.077 Uiso 0.372(6) 1 d R U P A 2
H30H H 0.620785 0.539315 -0.069373 0.077 Uiso 0.372(6) 1 d R U P A 2
H30I H 0.533272 0.597261 -0.045479 0.077 Uiso 0.372(6) 1 d R U P A 2
C31' C 0.7259(8) 0.6330(7) 0.1052(6) 0.0219(19) Uani 0.372(6) 1 d D U P A 2
H31E H 0.708500 0.634946 0.144855 0.026 Uiso 0.372(6) 1 calc R U P A 2
H31F H 0.706830 0.576834 0.088474 0.026 Uiso 0.372(6) 1 calc R U P A 2
C32' C 0.8361(11) 0.6610(10) 0.0951(7) 0.035(3) Uani 0.372(6) 1 d D U P A 2
H32G H 0.849396 0.655682 0.055451 0.052 Uiso 0.372(6) 1 d R U P A 2
H32H H 0.882801 0.624938 0.116391 0.052 Uiso 0.372(6) 1 d R U P A 2
H32I H 0.847130 0.720244 0.107155 0.052 Uiso 0.372(6) 1 d R U P A 2
C33B C 0.65249(16) 0.85091(13) 0.27880(8) 0.0256(4) Uani 1 1 d . . . . .
H33C H 0.681879 0.797755 0.264975 0.031 Uiso 1 1 calc R U . . .
H33D H 0.614035 0.837178 0.312464 0.031 Uiso 1 1 calc R U . . .
C34B C 0.73976(17) 0.91442(15) 0.29442(10) 0.0352(5) Uani 1 1 d . . . . .
H34D H 0.711234 0.966443 0.309406 0.053 Uiso 1 1 d R U . . .
H34E H 0.778450 0.927955 0.261307 0.053 Uiso 1 1 d R U . . .
H34F H 0.785510 0.889582 0.322556 0.053 Uiso 1 1 d R U . . .
C35B C 0.48209(15) 0.98754(12) 0.29604(8) 0.0228(4) Uani 1 1 d . . . . .
H35C H 0.473287 1.048891 0.289587 0.027 Uiso 1 1 calc R U . . .
H35D H 0.539231 0.981614 0.323696 0.027 Uiso 1 1 calc R U . . .
C36B C 0.38391(16) 0.94963(14) 0.31947(9) 0.0293(5) Uani 1 1 d . . . . .
H36D H 0.390615 0.888217 0.323689 0.044 Uiso 1 1 d R U . . .
H36E H 0.325798 0.960630 0.293973 0.044 Uiso 1 1 d R U . . .
H36F H 0.372266 0.975682 0.355781 0.044 Uiso 1 1 d R U . . .
C37B C 0.15830(16) 0.77820(15) 0.12986(9) 0.0326(5) Uani 1 1 d . . . . .
C38B C 0.11063(17) 0.73158(16) 0.17029(9) 0.0349(5) Uani 1 1 d . . . . .
C39B C 0.02028(18) 0.75436(19) 0.19457(10) 0.0456(7) Uani 1 1 d . . . . .
C40B C -0.0264(2) 0.8277(2) 0.17839(12) 0.0602(9) Uani 1 1 d . . . . .
C41B C 0.0167(2) 0.8759(2) 0.13845(13) 0.0682(10) Uani 1 1 d . . . . .
C42B C 0.1064(2) 0.8512(2) 0.11501(11) 0.0509(7) Uani 1 1 d . . . . .
C43B C 0.20810(14) 0.68981(12) 0.04322(8) 0.0221(4) Uani 1 1 d . . . . .
C44B C 0.18251(16) 0.72310(13) -0.00883(9) 0.0294(5) Uani 1 1 d . . . . .
C45B C 0.13478(18) 0.67710(15) -0.05235(9) 0.0338(5) Uani 1 1 d . . . . .
C46B C 0.11037(17) 0.59292(14) -0.04530(9) 0.0317(5) Uani 1 1 d . . . . .
C47B C 0.13202(16) 0.55648(13) 0.00529(9) 0.0290(5) Uani 1 1 d . . . . .
C48B C 0.17853(16) 0.60509(13) 0.04763(8) 0.0263(4) Uani 1 1 d . . . . .
C49B C 0.34452(15) 0.69812(14) 0.13440(8) 0.0262(4) Uani 1 1 d . . . . .
C50B C 0.40463(18) 0.63373(18) 0.11514(9) 0.0413(6) Uani 1 1 d . . . . .
C51B C 0.4763(2) 0.59187(19) 0.14776(11) 0.0471(7) Uani 1 1 d . . . . .
C52B C 0.49267(17) 0.61661(16) 0.20228(10) 0.0371(5) Uani 1 1 d . . . . .
C53B C 0.43800(16) 0.68188(14) 0.22351(8) 0.0273(4) Uani 1 1 d . . . . .
C54B C 0.36641(15) 0.72098(13) 0.18962(8) 0.0239(4) Uani 1 1 d . . . . .
B1B B 0.25985(17) 0.74743(15) 0.09586(9) 0.0231(5) Uani 1 1 d . . . . .

loop_
_atom_site_aniso_label
_atom_site_aniso_U_11
_atom_site_aniso_U_22
_atom_site_aniso_U_33
_atom_site_aniso_U_23
_atom_site_aniso_U_13
_atom_site_aniso_U_12
Fe1A 0.01470(13) 0.01638(12) 0.01561(13) -0.00225(10) 0.00345(10) 0.00014(9)
F1A 0.0277(6) 0.0273(6) 0.0199(6) -0.0063(5) 0.0001(5) -0.0016(5)
F2A 0.0275(7) 0.0585(9) 0.0299(7) -0.0096(6) -0.0094(5) 0.0048(6)
F3A 0.0411(8) 0.0598(10) 0.0649(10) -0.0058(8) -0.0229(7) 0.0240(7)
F4A 0.0380(8) 0.0332(7) 0.0696(10) -0.0133(7) -0.0098(7) 0.0162(6)
F5A 0.0258(6) 0.0262(6) 0.0349(7) -0.0134(5) -0.0019(5) 0.0038(5)
F6A 0.0315(6) 0.0311(6) 0.0219(6) -0.0113(5) 0.0062(5) -0.0124(5)
F7A 0.0322(7) 0.0434(7) 0.0150(6) -0.0068(5) 0.0051(5) -0.0048(5)
F8A 0.0239(6) 0.0409(7) 0.0210(6) 0.0069(5) 0.0061(5) -0.0070(5)
F9A 0.0237(6) 0.0259(6) 0.0273(6) 0.0010(5) -0.0001(5) -0.0097(5)
F10A 0.0298(6) 0.0261(6) 0.0178(6) -0.0064(4) 0.0032(5) -0.0099(5)
F11A 0.0328(6) 0.0233(6) 0.0224(6) 0.0040(4) 0.0074(5) 0.0034(5)
F12A 0.0316(7) 0.0214(6) 0.0415(7) 0.0001(5) 0.0036(5) 0.0069(5)
F13A 0.0308(7) 0.0333(7) 0.0415(8) -0.0134(6) 0.0132(6) 0.0062(5)
F14A 0.0346(7) 0.0412(7) 0.0208(6) -0.0050(5) 0.0119(5) -0.0022(6)
F15A 0.0263(6) 0.0266(6) 0.0199(6) 0.0028(4) 0.0043(5) 0.0000(5)
O1A 0.0171(7) 0.0178(6) 0.0214(7) -0.0076(5) 0.0039(5) -0.0016(5)
N1A 0.0160(7) 0.0167(7) 0.0186(8) -0.0031(6) 0.0031(6) -0.0021(6)
N2A 0.0153(7) 0.0176(7) 0.0182(8) -0.0029(6) 0.0027(6) -0.0013(6)
N3A 0.0149(7) 0.0208(7) 0.0164(8) -0.0022(6) 0.0033(6) -0.0001(6)
N4A 0.0180(8) 0.0176(7) 0.0179(8) -0.0019(6) 0.0044(6) -0.0007(6)
C1A 0.0174(9) 0.0154(8) 0.0242(10) -0.0012(7) 0.0024(7) -0.0028(7)
C2A 0.0176(9) 0.0163(8) 0.0273(10) -0.0029(7) 0.0026(8) -0.0027(7)
C3A 0.0140(9) 0.0181(8) 0.0261(10) -0.0055(7) 0.0036(7) -0.0028(7)
C4A 0.0116(8) 0.0174(8) 0.0226(9) -0.0063(7) 0.0022(7) -0.0029(7)
C5A 0.0148(9) 0.0217(9) 0.0201(9) -0.0072(7) 0.0032(7) -0.0008(7)
C6A 0.0132(8) 0.0210(9) 0.0182(9) -0.0049(7) 0.0019(7) -0.0040(7)
C7A 0.0168(9) 0.0239(9) 0.0181(9) -0.0032(7) 0.0023(7) -0.0050(7)
C8A 0.0197(9) 0.0236(9) 0.0193(9) -0.0010(7) 0.0028(7) -0.0042(7)
C9A 0.0158(9) 0.0194(9) 0.0209(9) -0.0009(7) 0.0020(7) -0.0038(7)
C10A 0.0193(9) 0.0179(8) 0.0211(10) 0.0008(7) 0.0037(7) -0.0029(7)
C11A 0.0154(9) 0.0178(8) 0.0204(9) -0.0013(7) 0.0014(7) -0.0027(7)
C12A 0.0169(9) 0.0186(9) 0.0241(10) -0.0044(7) 0.0018(7) -0.0021(7)
C13A 0.0161(9) 0.0209(9) 0.0232(10) -0.0059(7) 0.0025(7) 0.0015(7)
C14A 0.0148(9) 0.0210(9) 0.0200(9) -0.0066(7) 0.0038(7) -0.0007(7)
C15A 0.0178(9) 0.0242(9) 0.0187(9) -0.0062(7) 0.0051(7) -0.0002(7)
C16A 0.0178(9) 0.0227(9) 0.0178(9) -0.0032(7) 0.0040(7) -0.0049(7)
C17A 0.0211(9) 0.0245(9) 0.0166(9) -0.0023(7) 0.0038(7) -0.0061(7)
C18A 0.0228(10) 0.0200(9) 0.0181(9) -0.0001(7) 0.0022(7) -0.0048(7)
C19A 0.0198(9) 0.0182(8) 0.0209(10) 0.0001(7) 0.0031(7) -0.0043(7)
C20A 0.0214(9) 0.0168(8) 0.0227(10) 0.0016(7) 0.0023(8) -0.0015(7)
C21A 0.0317(11) 0.0192(9) 0.0298(11) 0.0013(8) 0.0044(9) 0.0033(8)
C22A 0.0373(13) 0.0313(11) 0.0363(13) 0.0040(9) -0.0056(10) 0.0072(10)
C23A 0.0215(10) 0.0192(9) 0.0284(11) -0.0051(8) 0.0056(8) 0.0030(7)
C24A 0.0251(12) 0.0550(15) 0.0412(14) -0.0140(11) 0.0098(10) 0.0016(10)
C25A 0.0277(11) 0.0265(10) 0.0188(10) -0.0050(8) 0.0047(8) -0.0016(8)
C26A 0.0313(12) 0.0413(12) 0.0302(12) -0.0093(10) 0.0140(9) -0.0029(10)
C27A 0.0436(13) 0.0273(10) 0.0211(10) 0.0015(8) 0.0103(9) 0.0004(9)
C28A 0.0585(17) 0.0282(12) 0.0523(16) 0.0056(11) 0.0247(13) -0.0077(11)
C29A 0.0259(10) 0.0173(9) 0.0282(11) -0.0015(8) 0.0039(8) 0.0009(7)
C30A 0.0233(10) 0.0227(10) 0.0409(13) 0.0074(9) -0.0012(9) 0.0015(8)
C31A 0.0273(10) 0.0234(9) 0.0264(11) -0.0061(8) 0.0061(8) 0.0075(8)
C32A 0.0256(11) 0.0343(11) 0.0415(13) -0.0017(10) 0.0138(10) 0.0067(9)
C33A 0.0306(11) 0.0310(10) 0.0150(9) -0.0007(8) 0.0055(8) 0.0016(8)
C34A 0.0452(15) 0.0684(18) 0.0423(15) -0.0128(13) 0.0262(12) -0.0165(13)
C35A 0.0349(11) 0.0233(10) 0.0209(10) 0.0008(8) 0.0023(8) -0.0008(8)
C36A 0.0378(13) 0.0397(13) 0.0411(14) 0.0069(11) -0.0094(11) -0.0010(10)
C37A 0.0161(9) 0.0218(9) 0.0190(9) 0.0004(7) 0.0043(7) -0.0033(7)
C38A 0.0196(9) 0.0246(9) 0.0209(10) -0.0020(7) 0.0044(8) -0.0021(7)
C39A 0.0213(10) 0.0400(12) 0.0240(11) -0.0046(9) -0.0022(8) -0.0018(9)
C40A 0.0233(11) 0.0419(13) 0.0405(13) 0.0031(10) -0.0050(9) 0.0075(9)
C41A 0.0256(11) 0.0270(10) 0.0445(14) -0.0037(9) 0.0008(10) 0.0068(9)
C42A 0.0192(9) 0.0250(10) 0.0252(10) -0.0038(8) 0.0012(8) -0.0017(7)
C43A 0.0172(9) 0.0195(8) 0.0169(9) -0.0007(7) 0.0021(7) 0.0010(7)
C44A 0.0183(9) 0.0215(9) 0.0208(10) -0.0047(7) 0.0007(7) -0.0039(7)
C45A 0.0208(9) 0.0298(10) 0.0136(9) -0.0036(7) 0.0012(7) 0.0019(8)
C46A 0.0168(9) 0.0281(10) 0.0191(9) 0.0059(8) 0.0049(7) 0.0001(7)
C47A 0.0165(9) 0.0199(9) 0.0244(10) 0.0011(7) -0.0009(7) -0.0036(7)
C48A 0.0194(9) 0.0213(9) 0.0149(9) -0.0036(7) 0.0004(7) -0.0004(7)
C49A 0.0173(9) 0.0193(9) 0.0177(9) -0.0045(7) 0.0022(7) -0.0045(7)
C50A 0.0221(9) 0.0190(9) 0.0192(9) -0.0033(7) 0.0036(7) -0.0036(7)
C51A 0.0219(10) 0.0187(9) 0.0291(11) -0.0043(8) 0.0014(8) -0.0012(7)
C52A 0.0201(10) 0.0246(10) 0.0309(11) -0.0112(8) 0.0048(8) -0.0011(8)
C53A 0.0223(10) 0.0305(10) 0.0174(9) -0.0073(8) 0.0060(8) -0.0060(8)
C54A 0.0185(9) 0.0210(9) 0.0195(9) -0.0029(7) 0.0002(7) -0.0035(7)
B1A 0.0194(10) 0.0162(9) 0.0160(10) -0.0032(7) 0.0020(8) -0.0024(8)
Fe1B 0.01757(13) 0.02608(14) 0.01254(13) -0.00305(10) -0.00076(10) 0.00384(10)
F1B 0.0382(8) 0.0426(8) 0.0527(9) -0.0068(7) 0.0178(7) -0.0108(6)
F2B 0.0369(8) 0.0918(12) 0.0544(10) -0.0292(9) 0.0208(7) -0.0254(8)
F3B 0.0353(9) 0.160(2) 0.0786(14) -0.0380(13) 0.0142(9) 0.0320(11)
F4B 0.0893(16) 0.156(2) 0.0930(16) 0.0176(15) 0.0138(13) 0.0954(16)
F5B 0.0682(12) 0.1042(14) 0.0560(11) 0.0318(10) 0.0113(9) 0.0588(11)
F6B 0.0582(9) 0.0385(7) 0.0324(7) 0.0145(6) -0.0204(6) -0.0192(7)
F7B 0.0639(10) 0.0596(9) 0.0266(7) 0.0112(6) -0.0209(7) -0.0198(8)
F8B 0.0492(9) 0.0505(8) 0.0317(7) -0.0130(6) -0.0083(6) -0.0121(7)
F9B 0.0567(9) 0.0248(6) 0.0440(8) -0.0062(6) -0.0022(7) -0.0030(6)
F10B 0.0729(10) 0.0251(6) 0.0243(7) 0.0036(5) -0.0055(6) -0.0003(6)
F11B 0.0574(10) 0.1182(15) 0.0241(7) -0.0152(8) -0.0054(7) 0.0542(10)
F12B 0.0726(12) 0.1245(17) 0.0496(10) -0.0130(10) -0.0100(9) 0.0746(12)
F13B 0.0400(8) 0.0768(11) 0.0405(8) 0.0146(8) -0.0119(7) 0.0228(8)
F14B 0.0339(7) 0.0519(8) 0.0219(6) 0.0054(6) -0.0100(5) -0.0064(6)
F15B 0.0319(7) 0.0315(6) 0.0253(6) -0.0041(5) -0.0073(5) -0.0005(5)
O1B 0.0233(8) 0.0270(8) 0.0334(9) 0.0026(6) -0.0110(6) 0.0013(6)
N1B 0.0192(8) 0.0299(8) 0.0148(8) 0.0004(6) 0.0002(6) 0.0044(7)
N2B 0.0192(8) 0.0378(9) 0.0148(8) -0.0039(7) -0.0007(6) 0.0043(7)
N3B 0.0286(9) 0.0401(10) 0.0147(8) -0.0067(7) -0.0028(7) 0.0138(8)
N4B 0.0170(8) 0.0202(7) 0.0153(8) -0.0015(6) 0.0010(6) 0.0012(6)
C1B 0.0183(9) 0.0279(10) 0.0190(9) -0.0009(8) 0.0037(7) 0.0027(8)
C2B 0.0238(10) 0.0327(11) 0.0241(10) 0.0014(8) 0.0016(8) 0.0081(8)
C3B 0.0250(11) 0.0401(12) 0.0245(11) 0.0048(9) 0.0017(8) 0.0116(9)
C4B 0.0201(10) 0.0326(11) 0.0219(10) 0.0025(8) -0.0009(8) 0.0059(8)
C5B 0.0205(10) 0.0358(11) 0.0187(10) 0.0062(8) -0.0028(8) 0.0017(8)
C6B 0.0189(9) 0.0350(11) 0.0158(9) 0.0018(8) -0.0009(7) -0.0043(8)
C7B 0.0226(10) 0.0373(11) 0.0143(9) 0.0019(8) -0.0006(7) -0.0086(8)
C8B 0.0217(10) 0.0435(12) 0.0158(10) -0.0038(8) 0.0012(8) -0.0077(9)
C9B 0.0232(10) 0.0468(13) 0.0153(10) -0.0099(9) 0.0003(8) 0.0033(9)
C10B 0.0446(14) 0.0743(18) 0.0216(11) -0.0227(11) -0.0082(10) 0.0327(13)
C11B 0.0484(15) 0.0682(17) 0.0231(12) -0.0204(11) -0.0093(10) 0.0358(13)
C12B 0.026(2) 0.0215(19) 0.0211(17) -0.0012(14) 0.0062(14) 0.0047(15)
C13B 0.023(2) 0.026(2) 0.0178(18) 0.0011(16) 0.0078(16) 0.0040(17)
C12' 0.022(3) 0.028(4) 0.024(3) -0.010(3) 0.002(2) 0.003(3)
C13' 0.016(4) 0.029(4) 0.025(3) 0.001(3) 0.006(3) 0.003(3)
C14B 0.0290(11) 0.0364(11) 0.0198(10) -0.0057(8) -0.0020(8) 0.0133(9)
C15B 0.0200(9) 0.0270(10) 0.0174(9) 0.0002(7) -0.0022(7) 0.0043(8)
C16B 0.0164(9) 0.0207(9) 0.0157(9) 0.0013(7) -0.0004(7) -0.0023(7)
C17B 0.0188(9) 0.0217(9) 0.0161(9) 0.0000(7) -0.0006(7) -0.0044(7)
C18B 0.0192(9) 0.0207(9) 0.0147(9) -0.0025(7) -0.0001(7) -0.0042(7)
C19B 0.0181(9) 0.0213(9) 0.0134(9) -0.0024(7) 0.0014(7) -0.0020(7)
C20B 0.0198(9) 0.0245(9) 0.0162(9) -0.0040(7) 0.0034(7) 0.0012(7)
C21B 0.0357(12) 0.0384(12) 0.0271(11) -0.0010(9) 0.0032(9) 0.0185(10)
C22B 0.0391(14) 0.0621(16) 0.0334(13) -0.0034(12) 0.0121(11) 0.0158(12)
C23B 0.0408(14) 0.0590(16) 0.0284(12) 0.0066(11) -0.0036(10) 0.0271(12)
C24B 0.0366(15) 0.100(3) 0.0528(18) 0.0138(17) -0.0114(13) 0.0253(16)
C25B 0.0320(11) 0.0400(12) 0.0166(10) 0.0031(9) -0.0047(8) -0.0079(9)
C26B 0.0349(13) 0.0340(12) 0.0640(18) 0.0052(12) -0.0242(12) -0.0045(10)
C27B 0.0317(12) 0.0488(13) 0.0151(10) -0.0076(9) 0.0021(8) -0.0088(10)
C28B 0.0348(12) 0.0390(12) 0.0267(11) -0.0025(9) 0.0020(9) -0.0051(10)
C29B 0.038(2) 0.025(2) 0.0214(19) -0.0048(15) 0.0028(16) 0.0093(17)
C30B 0.047(2) 0.0314(19) 0.025(2) -0.0043(15) 0.0086(16) 0.0140(16)
C31B 0.035(4) 0.054(5) 0.046(4) -0.025(3) -0.018(3) 0.028(3)
C32B 0.043(4) 0.049(5) 0.052(5) -0.015(4) -0.020(3) 0.023(3)
C29' 0.033(3) 0.041(4) 0.028(4) -0.013(3) 0.004(3) 0.008(3)
C30' 0.062(5) 0.031(4) 0.060(6) -0.024(4) -0.009(4) 0.006(3)
C31' 0.018(5) 0.027(4) 0.021(3) -0.003(3) -0.003(3) 0.004(3)
C32' 0.030(5) 0.034(5) 0.039(5) 0.010(3) -0.007(4) -0.001(4)
C33B 0.0288(11) 0.0314(10) 0.0166(9) -0.0008(8) -0.0039(8) 0.0061(8)
C34B 0.0253(11) 0.0503(14) 0.0293(12) -0.0072(10) -0.0087(9) 0.0028(10)
C35B 0.0258(10) 0.0265(10) 0.0159(9) -0.0040(7) -0.0010(8) 0.0016(8)
C36B 0.0309(11) 0.0360(11) 0.0214(10) -0.0007(8) 0.0068(9) 0.0040(9)
C37B 0.0210(10) 0.0527(14) 0.0235(11) -0.0120(10) -0.0062(8) 0.0052(9)
C38B 0.0226(11) 0.0504(14) 0.0307(12) -0.0188(10) -0.0020(9) -0.0054(10)
C39B 0.0238(12) 0.0773(19) 0.0347(13) -0.0258(13) 0.0032(10) -0.0110(12)
C40B 0.0265(13) 0.107(3) 0.0473(17) -0.0301(17) 0.0015(12) 0.0210(15)
C41B 0.0490(18) 0.106(3) 0.0522(19) -0.0058(18) -0.0017(15) 0.0487(18)
C42B 0.0391(14) 0.082(2) 0.0327(14) 0.0003(13) 0.0005(11) 0.0290(14)
C43B 0.0189(9) 0.0263(10) 0.0208(10) 0.0010(8) -0.0002(7) -0.0004(7)
C44B 0.0293(11) 0.0320(11) 0.0263(11) 0.0062(9) -0.0047(9) -0.0082(9)
C45B 0.0336(12) 0.0451(13) 0.0217(11) 0.0059(9) -0.0064(9) -0.0073(10)
C46B 0.0295(11) 0.0413(12) 0.0236(11) -0.0079(9) -0.0031(9) -0.0050(9)
C47B 0.0300(11) 0.0261(10) 0.0309(11) -0.0032(9) 0.0045(9) -0.0016(8)
C48B 0.0325(11) 0.0283(10) 0.0182(10) 0.0018(8) 0.0001(8) 0.0038(8)
C49B 0.0198(10) 0.0380(11) 0.0207(10) 0.0059(8) 0.0005(8) 0.0008(8)
C50B 0.0337(13) 0.0700(17) 0.0210(11) -0.0030(11) -0.0010(9) 0.0203(12)
C51B 0.0373(14) 0.0714(18) 0.0342(13) -0.0002(12) -0.0006(11) 0.0295(13)
C52B 0.0245(11) 0.0556(15) 0.0316(12) 0.0132(11) -0.0055(9) 0.0091(10)
C53B 0.0229(10) 0.0399(12) 0.0186(10) 0.0082(8) -0.0039(8) -0.0075(9)
C54B 0.0193(10) 0.0293(10) 0.0228(10) 0.0038(8) 0.0003(8) -0.0036(8)
B1B 0.0209(11) 0.0306(11) 0.0177(11) -0.0001(9) -0.0022(8) 0.0018(9)

loop_
_atom_type_symbol
_atom_type_description
_atom_type_scat_dispersion_real
_atom_type_scat_dispersion_imag
_atom_type_scat_source
C C 0.0033 0.0016 'International Tables Vol C Tables 4.2.6.8 and 6.1.1.4'
H H 0.0000 0.0000 'International Tables Vol C Tables 4.2.6.8 and 6.1.1.4'
B B 0.0013 0.0007 'International Tables Vol C Tables 4.2.6.8 and 6.1.1.4'
N N 0.0061 0.0033 'International Tables Vol C Tables 4.2.6.8 and 6.1.1.4'
O O 0.0106 0.0060 'International Tables Vol C Tables 4.2.6.8 and 6.1.1.4'
F F 0.0171 0.0103 'International Tables Vol C Tables 4.2.6.8 and 6.1.1.4'
Fe Fe 0.3463 0.8444 'International Tables Vol C Tables 4.2.6.8 and 6.1.1.4'

loop_
_geom_angle_atom_site_label_1
_geom_angle_atom_site_label_2
_geom_angle_atom_site_label_3
_geom_angle
N4A Fe1A N3A 88.78(6)
N4A Fe1A N2A 167.16(6)
N3A Fe1A N2A 89.45(6)
N4A Fe1A N1A 89.74(6)
N3A Fe1A N1A 166.73(6)
N2A Fe1A N1A 89.07(6)
N4A Fe1A O1A 99.61(6)
N3A Fe1A O1A 107.10(6)
N2A Fe1A O1A 93.06(6)
N1A Fe1A O1A 86.15(6)
B1A O1A Fe1A 149.33(11)
B1A O1A H1A 111.7(18)
Fe1A O1A H1A 98.9(18)
C1A N1A C4A 105.30(14)
C1A N1A Fe1A 125.63(12)
C4A N1A Fe1A 128.10(12)
C9A N2A C6A 104.85(15)
C9A N2A Fe1A 125.93(12)
C6A N2A Fe1A 128.20(12)
C11A N3A C14A 105.05(15)
C11A N3A Fe1A 126.51(12)
C14A N3A Fe1A 128.41(13)
C19A N4A C16A 104.83(15)
C19A N4A Fe1A 125.47(12)
C16A N4A Fe1A 128.85(13)
N1A C1A C20A 124.86(16)
N1A C1A C2A 110.93(16)
C20A C1A C2A 124.20(17)
C3A C2A C1A 106.70(16)
C3A C2A C21A 128.46(17)
C1A C2A C21A 124.76(18)
C2A C3A C4A 106.84(16)
C2A C3A C23A 127.30(17)
C4A C3A C23A 125.69(17)
C5A C4A N1A 124.40(16)
C5A C4A C3A 125.30(16)
N1A C4A C3A 110.23(16)
C4A C5A C6A 125.10(17)
C4A C5A H5A 117.4
C6A C5A H5A 117.4
C5A C6A N2A 124.62(17)
C5A C6A C7A 124.40(16)
N2A C6A C7A 110.80(16)
C8A C7A C6A 106.61(16)
C8A C7A C25A 128.25(18)
C6A C7A C25A 125.09(17)
C7A C8A C9A 106.82(16)
C7A C8A C27A 128.84(17)
C9A C8A C27A 124.32(17)
C10A C9A N2A 124.62(17)
C10A C9A C8A 124.41(17)
N2A C9A C8A 110.87(16)
C9A C10A C11A 124.76(18)
C9A C10A H10A 117.6
C11A C10A H10A 117.6
N3A C11A C10A 124.76(16)
N3A C11A C12A 110.96(16)
C10A C11A C12A 124.12(17)
C13A C12A C11A 106.36(16)
C13A C12A C29A 128.46(17)
C11A C12A C29A 124.95(17)
C12A C13A C14A 107.19(16)
C12A C13A C31A 128.32(17)
C14A C13A C31A 124.43(18)
C15A C14A N3A 124.62(17)
C15A C14A C13A 124.92(16)
N3A C14A C13A 110.38(16)
C16A C15A C14A 124.88(17)
C16A C15A H15A 117.6
C14A C15A H15A 117.6
C15A C16A N4A 124.08(17)
C15A C16A C17A 125.17(17)
N4A C16A C17A 110.64(16)
C18A C17A C16A 106.93(16)
C18A C17A C33A 127.23(18)
C16A C17A C33A 125.84(17)
C17A C18A C19A 106.67(17)
C17A C18A C35A 127.85(17)
C19A C18A C35A 125.18(17)
C20A C19A N4A 124.39(17)
C20A C19A C18A 124.56(18)
N4A C19A C18A 110.80(16)
C19A C20A C1A 125.25(18)
C19A C20A H20A 117.4
C1A C20A H20A 117.4
C2A C21A C22A 112.52(17)
C2A C21A H21A 109.1
C22A C21A H21A 109.1
C2A C21A H21B 109.1
C22A C21A H21B 109.1
H21A C21A H21B 107.8
C21A C22A H22A 109.5
C21A C22A H22B 109.5
H22A C22A H22B 109.5
C21A C22A H22C 109.5
H22A C22A H22C 109.5
H22B C22A H22C 109.5
C3A C23A C24A 112.42(16)
C3A C23A H23A 109.1
C24A C23A H23A 109.1
C3A C23A H23B 109.1
C24A C23A H23B 109.1
H23A C23A H23B 107.9
C23A C24A H24A 109.5
C23A C24A H24B 109.5
H24A C24A H24B 109.5
C23A C24A H24C 109.5
H24A C24A H24C 109.5
H24B C24A H24C 109.5
C7A C25A C26A 112.62(16)
C7A C25A H25A 109.1
C26A C25A H25A 109.1
C7A C25A H25B 109.1
C26A C25A H25B 109.1
H25A C25A H25B 107.8
C25A C26A H26A 109.5
C25A C26A H26B 109.5
H26A C26A H26B 109.5
C25A C26A H26C 109.5
H26A C26A H26C 109.5
H26B C26A H26C 109.5
C8A C27A C28A 112.66(19)
C8A C27A H27A 109.1
C28A C27A H27A 109.1
C8A C27A H27B 109.1
C28A C27A H27B 109.1
H27A C27A H27B 107.8
C27A C28A H28A 109.5
C27A C28A H28B 109.5
H28A C28A H28B 109.5
C27A C28A H28C 109.5
H28A C28A H28C 109.5
H28B C28A H28C 109.5
C12A C29A C30A 112.24(15)
C12A C29A H29A 109.2
C30A C29A H29A 109.2
C12A C29A H29B 109.2
C30A C29A H29B 109.2
H29A C29A H29B 107.9
C29A C30A H30A 109.5
C29A C30A H30B 109.5
H30A C30A H30B 109.5
C29A C30A H30C 109.5
H30A C30A H30C 109.5
H30B C30A H30C 109.5
C13A C31A C32A 112.39(16)
C13A C31A H31A 109.1
C32A C31A H31A 109.1
C13A C31A H31B 109.1
C32A C31A H31B 109.1
H31A C31A H31B 107.9
C31A C32A H32A 109.5
C31A C32A H32B 109.5
H32A C32A H32B 109.5
C31A C32A H32C 109.5
H32A C32A H32C 109.5
H32B C32A H32C 109.5
C17A C33A C34A 112.43(17)
C17A C33A H33A 109.1
C34A C33A H33A 109.1
C17A C33A H33B 109.1
C34A C33A H33B 109.1
H33A C33A H33B 107.8
C33A C34A H34A 109.5
C33A C34A H34B 109.5
H34A C34A H34B 109.5
C33A C34A H34C 109.5
H34A C34A H34C 109.5
H34B C34A H34C 109.5
C18A C35A C36A 109.98(17)
C18A C35A H35A 109.7
C36A C35A H35A 109.7
C18A C35A H35B 109.7
C36A C35A H35B 109.7
H35A C35A H35B 108.2
C35A C36A H36A 109.5
C35A C36A H36B 109.5
H36A C36A H36B 109.5
C35A C36A H36C 109.5
H36A C36A H36C 109.5
H36B C36A H36C 109.5
C42A C37A C38A 113.05(17)
C42A C37A B1A 120.23(16)
C38A C37A B1A 126.46(16)
F1A C38A C39A 115.19(17)
F1A C38A C37A 120.77(17)
C39A C38A C37A 124.03(18)
F2A C39A C40A 119.21(19)
F2A C39A C38A 121.08(19)
C40A C39A C38A 119.71(19)
F3A C40A C41A 120.6(2)
F3A C40A C39A 120.3(2)
C41A C40A C39A 119.1(2)
F4A C41A C40A 119.71(19)
F4A C41A C42A 120.8(2)
C40A C41A C42A 119.40(19)
F5A C42A C41A 115.53(17)
F5A C42A C37A 119.70(17)
C41A C42A C37A 124.71(18)
C48A C43A C44A 113.02(16)
C48A C43A B1A 120.62(15)
C44A C43A B1A 126.19(16)
F6A C44A C45A 115.24(16)
F6A C44A C43A 120.67(16)
C45A C44A C43A 124.08(17)
F7A C45A C46A 119.63(17)
F7A C45A C44A 120.45(17)
C46A C45A C44A 119.91(17)
F8A C46A C45A 120.36(17)
F8A C46A C47A 121.04(17)
C45A C46A C47A 118.60(17)
F9A C47A C48A 120.47(17)
F9A C47A C46A 120.18(17)
C48A C47A C46A 119.35(17)
F10A C48A C47A 116.01(16)
F10A C48A C43A 118.97(16)
C47A C48A C43A 125.02(17)
C50A C49A C54A 114.04(17)
C50A C49A B1A 124.11(16)
C54A C49A B1A 121.28(16)
F11A C50A C51A 115.66(17)
F11A C50A C49A 120.36(16)
C51A C50A C49A 123.96(18)
F12A C51A C52A 119.71(17)
F12A C51A C50A 120.96(18)
C52A C51A C50A 119.32(18)
F13A C52A C53A 120.49(18)
F13A C52A C51A 120.11(18)
C53A C52A C51A 119.37(17)
F14A C53A C52A 120.04(17)
F14A C53A C54A 120.35(18)
C52A C53A C54A 119.56(18)
F15A C54A C53A 116.04(17)
F15A C54A C49A 120.29(16)
C53A C54A C49A 123.66(18)
O1A B1A C49A 103.12(14)
O1A B1A C43A 111.51(15)
C49A B1A C43A 113.81(15)
O1A B1A C37A 109.59(14)
C49A B1A C37A 115.03(15)
C43A B1A C37A 103.94(14)
N3B Fe1B N4B 88.81(6)
N3B Fe1B N2B 90.03(7)
N4B Fe1B N2B 166.42(7)
N3B Fe1B N1B 168.60(7)
N4B Fe1B N1B 89.93(6)
N2B Fe1B N1B 88.54(7)
N3B Fe1B O1B 100.23(7)
N4B Fe1B O1B 103.82(6)
N2B Fe1B O1B 89.70(7)
N1B Fe1B O1B 91.08(7)
B1B O1B Fe1B 150.33(13)
B1B O1B H1B 111(2)
Fe1B O1B H1B 98(2)
C4B N1B C1B 105.06(15)
C4B N1B Fe1B 127.72(13)
C1B N1B Fe1B 126.17(13)
C6B N2B C9B 104.83(16)
C6B N2B Fe1B 128.26(13)
C9B N2B Fe1B 125.68(14)
C14B N3B C11B 104.98(17)
C14B N3B Fe1B 128.89(13)
C11B N3B Fe1B 125.51(14)
C19B N4B C16B 105.00(14)
C19B N4B Fe1B 126.29(12)
C16B N4B Fe1B 128.49(12)
C20B C1B N1B 124.53(17)
C20B C1B C2B 124.74(17)
N1B C1B C2B 110.73(17)
C3B C2B C1B 106.75(17)
C3B C2B C21B 128.31(19)
C1B C2B C21B 124.86(18)
C2B C3B C4B 106.85(18)
C2B C3B C23B 128.5(2)
C4B C3B C23B 124.55(19)
C5B C4B N1B 124.97(18)
C5B C4B C3B 124.40(18)
N1B C4B C3B 110.61(17)
C4B C5B C6B 124.90(18)
C4B C5B H5B 117.5
C6B C5B H5B 117.5
N2B C6B C5B 124.51(17)
N2B C6B C7B 110.90(17)
C5B C6B C7B 124.47(18)
C8B C7B C6B 106.39(17)
C8B C7B C25B 127.64(18)
C6B C7B C25B 125.66(19)
C7B C8B C9B 107.08(17)
C7B C8B C27B 128.56(19)
C9B C8B C27B 124.3(2)
C10B C9B N2B 124.75(19)
C10B C9B C8B 124.46(19)
N2B C9B C8B 110.76(18)
C9B C10B C11B 125.8(2)
C9B C10B H10B 117.1
C11B C10B H10B 117.1
C10B C11B N3B 124.8(2)
C10B C11B C12' 121.2(3)
N3B C11B C12' 109.0(3)
C10B C11B C12B 124.4(2)
N3B C11B C12B 110.6(2)
C13B C12B C11B 104.9(3)
C13B C12B C29B 129.6(3)
C11B C12B C29B 125.4(3)
C12B C13B C14B 107.3(3)
C12B C13B C31B 126.7(5)
C14B C13B C31B 121.2(5)
C13' C12' C11B 107.7(5)
C13' C12' C29' 128.4(6)
C11B C12' C29' 122.3(5)
C12' C13' C14B 106.3(6)
C12' C13' C31' 125.8(8)
C14B C13' C31' 117.3(8)
N3B C14B C15B 124.16(17)
N3B C14B C13' 108.9(4)
C15B C14B C13' 125.8(4)
N3B C14B C13B 111.0(2)
C15B C14B C13B 123.9(2)
C16B C15B C14B 124.96(18)
C16B C15B H15B 117.5
C14B C15B H15B 117.5
C15B C16B N4B 124.44(16)
C15B C16B C17B 125.22(17)
N4B C16B C17B 110.31(15)
C18B C17B C16B 107.09(16)
C18B C17B C33B 126.14(17)
C16B C17B C33B 126.75(17)
C17B C18B C19B 106.87(16)
C17B C18B C35B 127.82(17)
C19B C18B C35B 125.27(17)
C20B C19B N4B 124.95(16)
C20B C19B C18B 124.31(16)
N4B C19B C18B 110.69(16)
C1B C20B C19B 125.74(17)
C1B C20B H20B 117.1
C19B C20B H20B 117.1
C2B C21B C22B 112.1(2)
C2B C21B H21C 109.2
C22B C21B H21C 109.2
C2B C21B H21D 109.2
C22B C21B H21D 109.2
H21C C21B H21D 107.9
C21B C22B H22D 109.5
C21B C22B H22E 109.5
H22D C22B H22E 109.5
C21B C22B H22F 109.5
H22D C22B H22F 109.5
H22E C22B H22F 109.5
C3B C23B C24B 112.9(2)
C3B C23B H23C 109.0
C24B C23B H23C 109.0
C3B C23B H23D 109.0
C24B C23B H23D 109.0
H23C C23B H23D 107.8
C23B C24B H24D 109.5
C23B C24B H24E 109.5
H24D C24B H24E 109.5
C23B C24B H24F 109.5
H24D C24B H24F 109.5
H24E C24B H24F 109.5
C7B C25B C26B 111.04(18)
C7B C25B H25C 109.4
C26B C25B H25C 109.4
C7B C25B H25D 109.4
C26B C25B H25D 109.4
H25C C25B H25D 108.0
C25B C26B H26D 109.5
C25B C26B H26E 109.5
H26D C26B H26E 109.5
C25B C26B H26F 109.5
H26D C26B H26F 109.5
H26E C26B H26F 109.5
C8B C27B C28B 113.53(18)
C8B C27B H27C 108.9
C28B C27B H27C 108.9
C8B C27B H27D 108.9
C28B C27B H27D 108.9
H27C C27B H27D 107.7
C27B C28B H28D 109.5
C27B C28B H28E 109.5
H28D C28B H28E 109.5
C27B C28B H28F 109.5
H28D C28B H28F 109.5
H28E C28B H28F 109.5
C12B C29B C30B 115.9(4)
C12B C29B H29C 108.3
C30B C29B H29C 108.3
C12B C29B H29D 108.3
C30B C29B H29D 108.3
H29C C29B H29D 107.4
C29B C30B H30D 109.5
C29B C30B H30E 109.5
H30D C30B H30E 109.5
C29B C30B H30F 109.5
H30D C30B H30F 109.5
H30E C30B H30F 109.5
C32B C31B C13B 124.5(7)
C32B C31B H31C 106.2
C13B C31B H31C 106.2
C32B C31B H31D 106.2
C13B C31B H31D 106.2
H31C C31B H31D 106.4
C31B C32B H32D 109.5
C31B C32B H32E 109.5
H32D C32B H32E 109.5
C31B C32B H32F 109.5
H32D C32B H32F 109.5
H32E C32B H32F 109.5
C12' C29' C30' 110.4(7)
C12' C29' H29E 109.6
C30' C29' H29E 109.6
C12' C29' H29F 109.6
C30' C29' H29F 109.6
H29E C29' H29F 108.1
C29' C30' H30G 109.4
C29' C30' H30H 109.5
H30G C30' H30H 109.5
C29' C30' H30I 109.5
H30G C30' H30I 109.5
H30H C30' H30I 109.5
C32' C31' C13' 92.1(9)
C32' C31' H31E 113.3
C13' C31' H31E 113.3
C32' C31' H31F 113.3
C13' C31' H31F 113.3
H31E C31' H31F 110.6
C31' C32' H32G 109.5
C31' C32' H32H 109.5
H32G C32' H32H 109.5
C31' C32' H32I 109.5
H32G C32' H32I 109.5
H32H C32' H32I 109.5
C17B C33B C34B 112.57(17)
C17B C33B H33C 109.1
C34B C33B H33C 109.1
C17B C33B H33D 109.1
C34B C33B H33D 109.1
H33C C33B H33D 107.8
C33B C34B H34D 109.5
C33B C34B H34E 109.5
H34D C34B H34E 109.5
C33B C34B H34F 109.5
H34D C34B H34F 109.5
H34E C34B H34F 109.5
C18B C35B C36B 112.22(16)
C18B C35B H35C 109.2
C36B C35B H35C 109.2
C18B C35B H35D 109.2
C36B C35B H35D 109.2
H35C C35B H35D 107.9
C35B C36B H36D 109.5
C35B C36B H36E 109.5
H36D C36B H36E 109.5
C35B C36B H36F 109.5
H36D C36B H36F 109.5
H36E C36B H36F 109.5
C38B C37B C42B 113.4(2)
C38B C37B B1B 124.8(2)
C42B C37B B1B 121.4(2)
F1B C38B C37B 120.4(2)
F1B C38B C39B 115.6(2)
C37B C38B C39B 124.0(2)
F2B C39B C40B 119.9(2)
F2B C39B C38B 120.5(3)
C40B C39B C38B 119.5(3)
F3B C40B C41B 121.1(3)
F3B C40B C39B 119.7(3)
C41B C40B C39B 119.1(2)
F4B C41B C40B 120.1(3)
F4B C41B C42B 120.0(3)
C40B C41B C42B 119.8(3)
F5B C42B C41B 114.9(3)
F5B C42B C37B 121.0(2)
C41B C42B C37B 124.1(3)
C48B C43B C44B 112.65(18)
C48B C43B B1B 123.46(17)
C44B C43B B1B 123.72(17)
F6B C44B C45B 114.81(18)
F6B C44B C43B 120.57(18)
C45B C44B C43B 124.6(2)
F7B C45B C46B 119.90(19)
F7B C45B C44B 120.8(2)
C46B C45B C44B 119.3(2)
F8B C46B C45B 120.7(2)
F8B C46B C47B 120.3(2)
C45B C46B C47B 119.02(19)
F9B C47B C46B 119.46(19)
F9B C47B C48B 120.97(19)
C46B C47B C48B 119.57(19)
F10B C48B C47B 115.68(18)
F10B C48B C43B 119.54(17)
C47B C48B C43B 124.78(19)
C50B C49B C54B 113.58(19)
C50B C49B B1B 124.15(18)
C54B C49B B1B 122.18(18)
F11B C50B C49B 120.2(2)
F11B C50B C51B 115.6(2)
C49B C50B C51B 124.2(2)
F12B C51B C52B 120.1(2)
F12B C51B C50B 120.7(2)
C52B C51B C50B 119.1(2)
F13B C52B C53B 120.2(2)
F13B C52B C51B 120.1(2)
C53B C52B C51B 119.6(2)
F14B C53B C52B 120.05(18)
F14B C53B C54B 120.7(2)
C52B C53B C54B 119.20(19)
F15B C54B C53B 115.72(18)
F15B C54B C49B 120.07(17)
C53B C54B C49B 124.21(19)
O1B B1B C49B 104.62(16)
O1B B1B C37B 109.89(17)
C49B B1B C37B 114.15(17)
O1B B1B C43B 110.44(16)
C49B B1B C43B 114.66(17)
C37B B1B C43B 103.17(16)

loop_
_geom_bond_atom_site_label_1
_geom_bond_atom_site_label_2
_geom_bond_distance
Fe1A N4A 1.9863(16)
Fe1A N3A 1.9873(15)
Fe1A N2A 1.9890(16)
Fe1A N1A 1.9936(15)
Fe1A O1A 2.0580(14)
F1A C38A 1.353(2)
F2A C39A 1.348(2)
F3A C40A 1.344(2)
F4A C41A 1.348(2)
F5A C42A 1.363(2)
F6A C44A 1.355(2)
F7A C45A 1.348(2)
F8A C46A 1.343(2)
F9A C47A 1.349(2)
F10A C48A 1.358(2)
F11A C50A 1.355(2)
F12A C51A 1.351(2)
F13A C52A 1.348(2)
F14A C53A 1.349(2)
F15A C54A 1.348(2)
O1A B1A 1.500(2)
O1A H1A 0.72(2)
N1A C1A 1.377(2)
N1A C4A 1.388(2)
N2A C9A 1.384(2)
N2A C6A 1.385(2)
N3A C11A 1.380(2)
N3A C14A 1.392(2)
N4A C19A 1.381(2)
N4A C16A 1.390(2)
C1A C20A 1.389(3)
C1A C2A 1.439(2)
C2A C3A 1.366(3)
C2A C21A 1.498(3)
C3A C4A 1.445(3)
C3A C23A 1.506(2)
C4A C5A 1.380(3)
C5A C6A 1.381(3)
C5A H5A 0.9500
C6A C7A 1.444(3)
C7A C8A 1.365(3)
C7A C25A 1.505(3)
C8A C9A 1.441(3)
C8A C27A 1.504(3)
C9A C10A 1.382(3)
C10A C11A 1.384(3)
C10A H10A 0.9500
C11A C12A 1.446(2)
C12A C13A 1.367(3)
C12A C29A 1.499(3)
C13A C14A 1.440(3)
C13A C31A 1.506(3)
C14A C15A 1.379(3)
C15A C16A 1.378(3)
C15A H15A 0.9500
C16A C17A 1.442(3)
C17A C18A 1.360(3)
C17A C33A 1.505(3)
C18A C19A 1.447(3)
C18A C35A 1.501(3)
C19A C20A 1.377(3)
C20A H20A 0.9500
C21A C22A 1.523(3)
C21A H21A 0.9900
C21A H21B 0.9900
C22A H22A 0.9800
C22A H22B 0.9800
C22A H22C 0.9800
C23A C24A 1.523(3)
C23A H23A 0.9900
C23A H23B 0.9900
C24A H24A 0.9800
C24A H24B 0.9800
C24A H24C 0.9800
C25A C26A 1.527(3)
C25A H25A 0.9900
C25A H25B 0.9900
C26A H26A 0.9800
C26A H26B 0.9800
C26A H26C 0.9800
C27A C28A 1.524(3)
C27A H27A 0.9900
C27A H27B 0.9900
C28A H28A 0.9800
C28A H28B 0.9800
C28A H28C 0.9800
C29A C30A 1.534(3)
C29A H29A 0.9900
C29A H29B 0.9900
C30A H30A 0.9800
C30A H30B 0.9800
C30A H30C 0.9800
C31A C32A 1.530(3)
C31A H31A 0.9900
C31A H31B 0.9900
C32A H32A 0.9800
C32A H32B 0.9800
C32A H32C 0.9800
C33A C34A 1.515(3)
C33A H33A 0.9900
C33A H33B 0.9900
C34A H34A 0.9800
C34A H34B 0.9800
C34A H34C 0.9800
C35A C36A 1.531(3)
C35A H35A 0.9900
C35A H35B 0.9900
C36A H36A 0.9800
C36A H36B 0.9800
C36A H36C 0.9800
C37A C42A 1.393(3)
C37A C38A 1.395(3)
C37A B1A 1.662(3)
C38A C39A 1.381(3)
C39A C40A 1.376(3)
C40A C41A 1.372(3)
C41A C42A 1.377(3)
C43A C48A 1.391(2)
C43A C44A 1.393(3)
C43A B1A 1.655(3)
C44A C45A 1.385(3)
C45A C46A 1.376(3)
C46A C47A 1.384(3)
C47A C48A 1.375(3)
C49A C50A 1.386(3)
C49A C54A 1.395(3)
C49A B1A 1.642(3)
C50A C51A 1.386(3)
C51A C52A 1.376(3)
C52A C53A 1.375(3)
C53A C54A 1.383(3)
Fe1B N3B 1.9879(17)
Fe1B N4B 1.9896(15)
Fe1B N2B 2.0038(16)
Fe1B N1B 2.0042(16)
Fe1B O1B 2.0359(15)
F1B C38B 1.349(3)
F2B C39B 1.348(3)
F3B C40B 1.345(3)
F4B C41B 1.349(4)
F5B C42B 1.353(3)
F6B C44B 1.353(2)
F7B C45B 1.344(2)
F8B C46B 1.345(2)
F9B C47B 1.347(2)
F10B C48B 1.355(2)
F11B C50B 1.359(3)
F12B C51B 1.348(3)
F13B C52B 1.350(2)
F14B C53B 1.348(2)
F15B C54B 1.353(2)
O1B B1B 1.498(3)
O1B H1B 0.72(3)
N1B C4B 1.384(2)
N1B C1B 1.387(2)
N2B C6B 1.382(3)
N2B C9B 1.384(2)
N3B C14B 1.384(3)
N3B C11B 1.384(3)
N4B C19B 1.389(2)
N4B C16B 1.389(2)
C1B C20B 1.376(3)
C1B C2B 1.442(3)
C2B C3B 1.365(3)
C2B C21B 1.503(3)
C3B C4B 1.445(3)
C3B C23B 1.500(3)
C4B C5B 1.378(3)
C5B C6B 1.386(3)
C5B H5B 0.9500
C6B C7B 1.446(3)
C7B C8B 1.361(3)
C7B C25B 1.495(3)
C8B C9B 1.439(3)
C8B C27B 1.502(3)
C9B C10B 1.377(3)
C10B C11B 1.378(3)
C10B H10B 0.9500
C11B C12' 1.415(6)
C11B C12B 1.497(4)
C12B C13B 1.370(6)
C12B C29B 1.509(5)
C13B C14B 1.467(5)
C13B C31B 1.553(7)
C12' C13' 1.356(9)
C12' C29' 1.518(7)
C13' C14B 1.447(8)
C13' C31' 1.612(11)
C14B C15B 1.384(3)
C15B C16B 1.382(3)
C15B H15B 0.9500
C16B C17B 1.444(2)
C17B C18B 1.361(3)
C17B C33B 1.507(3)
C18B C19B 1.440(3)
C18B C35B 1.502(2)
C19B C20B 1.381(3)
C20B H20B 0.9500
C21B C22B 1.522(3)
C21B H21C 0.9900
C21B H21D 0.9900
C22B H22D 0.9800
C22B H22E 0.9800
C22B H22F 0.9800
C23B C24B 1.527(4)
C23B H23C 0.9900
C23B H23D 0.9900
C24B H24D 0.9800
C24B H24E 0.9800
C24B H24F 0.9800
C25B C26B 1.522(3)
C25B H25C 0.9900
C25B H25D 0.9900
C26B H26D 0.9800
C26B H26E 0.9800
C26B H26F 0.9800
C27B C28B 1.527(3)
C27B H27C 0.9900
C27B H27D 0.9900
C28B H28D 0.9800
C28B H28E 0.9800
C28B H28F 0.9800
C29B C30B 1.526(5)
C29B H29C 0.9900
C29B H29D 0.9900
C30B H30D 0.9800
C30B H30E 0.9800
C30B H30F 0.9800
C31B C32B 1.522(8)
C31B H31C 0.9900
C31B H31D 0.9900
C32B H32D 0.9800
C32B H32E 0.9800
C32B H32F 0.9800
C29' C30' 1.526(9)
C29' H29E 0.9900
C29' H29F 0.9900
C30' H30G 0.9800
C30' H30H 0.9800
C30' H30I 0.9800
C31' C32' 1.520(9)
C31' H31E 0.9900
C31' H31F 0.9900
C32' H32G 0.9800
C32' H32H 0.9800
C32' H32I 0.9800
C33B C34B 1.529(3)
C33B H33C 0.9900
C33B H33D 0.9900
C34B H34D 0.9800
C34B H34E 0.9800
C34B H34F 0.9800
C35B C36B 1.526(3)
C35B H35C 0.9900
C35B H35D 0.9900
C36B H36D 0.9800
C36B H36E 0.9800
C36B H36F 0.9800
C37B C38B 1.380(3)
C37B C42B 1.395(4)
C37B B1B 1.662(3)
C38B C39B 1.388(3)
C39B C40B 1.375(4)
C40B C41B 1.359(5)
C41B C42B 1.381(4)
C43B C48B 1.385(3)
C43B C44B 1.397(3)
C43B B1B 1.664(3)
C44B C45B 1.387(3)
C45B C46B 1.369(3)
C46B C47B 1.376(3)
C47B C48B 1.382(3)
C49B C50B 1.385(3)
C49B C54B 1.392(3)
C49B B1B 1.637(3)
C50B C51B 1.387(3)
C51B C52B 1.373(3)
C52B C53B 1.372(3)
C53B C54B 1.382(3)

loop_
_geom_hbond_atom_site_label_D
_geom_hbond_atom_site_label_H
_geom_hbond_atom_site_label_A
_geom_hbond_distance_DH
_geom_hbond_distance_HA
_geom_hbond_distance_DA
_geom_hbond_angle_DHA
_geom_hbond_publ_flag
O1A H1A F5A 0.72(2) 2.16(2) 2.6936(18) 132(2) yes
O1A H1A F6A 0.72(2) 2.32(2) 2.7033(18) 115(2) yes
O1B H1B F5B 0.72(3) 2.13(3) 2.649(2) 130(3) yes
O1B H1B F6B 0.72(3) 2.21(3) 2.6862(19) 125(3) yes

loop_
_geom_torsion_atom_site_label_1
_geom_torsion_atom_site_label_2
_geom_torsion_atom_site_label_3
_geom_torsion_atom_site_label_4
_geom_torsion
C4A N1A C1A C20A -178.56(17)
Fe1A N1A C1A C20A -9.1(3)
C4A N1A C1A C2A 0.61(19)
Fe1A N1A C1A C2A 170.02(12)
N1A C1A C2A C3A -0.4(2)
C20A C1A C2A C3A 178.74(17)
N1A C1A C2A C21A -177.34(17)
C20A C1A C2A C21A 1.8(3)
C1A C2A C3A C4A 0.1(2)
C21A C2A C3A C4A 176.83(18)
C1A C2A C3A C23A -175.28(17)
C21A C2A C3A C23A 1.5(3)
C1A N1A C4A C5A 176.46(17)
Fe1A N1A C4A C5A 7.4(3)
C1A N1A C4A C3A -0.56(19)
Fe1A N1A C4A C3A -169.62(12)
C2A C3A C4A C5A -176.68(17)
C23A C3A C4A C5A -1.2(3)
C2A C3A C4A N1A 0.3(2)
C23A C3A C4A N1A 175.75(16)
N1A C4A C5A C6A -4.2(3)
C3A C4A C5A C6A 172.41(17)
C4A C5A C6A N2A 3.0(3)
C4A C5A C6A C7A -171.67(17)
C9A N2A C6A C5A -173.96(17)
Fe1A N2A C6A C5A -5.1(3)
C9A N2A C6A C7A 1.32(19)
Fe1A N2A C6A C7A 170.15(12)
C5A C6A C7A C8A 172.93(17)
N2A C6A C7A C8A -2.4(2)
C5A C6A C7A C25A -4.7(3)
N2A C6A C7A C25A -179.98(17)
C6A C7A C8A C9A 2.3(2)
C25A C7A C8A C9A 179.83(18)
C6A C7A C8A C27A -175.92(19)
C25A C7A C8A C27A 1.6(3)
C6A N2A C9A C10A -176.41(17)
Fe1A N2A C9A C10A 14.4(3)
C6A N2A C9A C8A 0.16(19)
Fe1A N2A C9A C8A -169.01(12)
C7A C8A C9A C10A 174.95(18)
C27A C8A C9A C10A -6.7(3)
C7A C8A C9A N2A -1.6(2)
C27A C8A C9A N2A 176.71(18)
N2A C9A C10A C11A 3.9(3)
C8A C9A C10A C11A -172.21(18)
C14A N3A C11A C10A 175.07(17)
Fe1A N3A C11A C10A -7.0(3)
C14A N3A C11A C12A -0.65(19)
Fe1A N3A C11A C12A 177.31(12)
C9A C10A C11A N3A -7.9(3)
C9A C10A C11A C12A 167.31(18)
N3A C11A C12A C13A 2.0(2)
C10A C11A C12A C13A -173.76(17)
N3A C11A C12A C29A 176.88(16)
C10A C11A C12A C29A 1.1(3)
C11A C12A C13A C14A -2.4(2)
C29A C12A C13A C14A -177.07(18)
C11A C12A C13A C31A 174.95(18)
C29A C12A C13A C31A 0.3(3)
C11A N3A C14A C15A 175.94(17)
Fe1A N3A C14A C15A -2.0(3)
C11A N3A C14A C13A -0.88(19)
Fe1A N3A C14A C13A -178.80(12)
C12A C13A C14A C15A -174.66(17)
C31A C13A C14A C15A 7.8(3)
C12A C13A C14A N3A 2.2(2)
C31A C13A C14A N3A -175.34(17)
N3A C14A C15A C16A -3.0(3)
C13A C14A C15A C16A 173.35(18)
C14A C15A C16A N4A 7.7(3)
C14A C15A C16A C17A -168.02(18)
C19A N4A C16A C15A -176.93(17)
Fe1A N4A C16A C15A -7.2(3)
C19A N4A C16A C17A -0.70(19)
Fe1A N4A C16A C17A 169.04(12)
C15A C16A C17A C18A 174.54(18)
N4A C16A C17A C18A -1.6(2)
C15A C16A C17A C33A -5.4(3)
N4A C16A C17A C33A 178.47(17)
C16A C17A C18A C19A 3.2(2)
C33A C17A C18A C19A -176.95(18)
C16A C17A C18A C35A -170.65(18)
C33A C17A C18A C35A 9.2(3)
C16A N4A C19A C20A -171.75(17)
Fe1A N4A C19A C20A 18.1(3)
C16A N4A C19A C18A 2.70(19)
Fe1A N4A C19A C18A -167.49(12)
C17A C18A C19A C20A 170.64(18)
C35A C18A C19A C20A -15.3(3)
C17A C18A C19A N4A -3.8(2)
C35A C18A C19A N4A 170.22(17)
N4A C19A C20A C1A 0.2(3)
C18A C19A C20A C1A -173.47(18)
N1A C1A C20A C19A -4.9(3)
C2A C1A C20A C19A 176.03(18)
C3A C2A C21A C22A -102.4(2)
C1A C2A C21A C22A 73.8(2)
C2A C3A C23A C24A 74.2(3)
C4A C3A C23A C24A -100.3(2)
C8A C7A C25A C26A -83.3(3)
C6A C7A C25A C26A 93.8(2)
C7A C8A C27A C28A 103.3(2)
C9A C8A C27A C28A -74.7(3)
C13A C12A C29A C30A 96.5(2)
C11A C12A C29A C30A -77.2(2)
C12A C13A C31A C32A -101.0(2)
C14A C13A C31A C32A 75.9(2)
C18A C17A C33A C34A 91.5(3)
C16A C17A C33A C34A -88.7(3)
C17A C18A C35A C36A 86.2(3)
C19A C18A C35A C36A -86.5(2)
C42A C37A C38A F1A -179.60(16)
B1A C37A C38A F1A -5.5(3)
C42A C37A C38A C39A 0.1(3)
B1A C37A C38A C39A 174.26(18)
F1A C38A C39A F2A 1.6(3)
C37A C38A C39A F2A -178.14(18)
F1A C38A C39A C40A -178.98(19)
C37A C38A C39A C40A 1.3(3)
F2A C39A C40A F3A -0.6(3)
C38A C39A C40A F3A 180.0(2)
F2A C39A C40A C41A 177.8(2)
C38A C39A C40A C41A -1.7(3)
F3A C40A C41A F4A 2.1(4)
C39A C40A C41A F4A -176.3(2)
F3A C40A C41A C42A 179.0(2)
C39A C40A C41A C42A 0.7(4)
F4A C41A C42A F5A 0.6(3)
C40A C41A C42A F5A -176.4(2)
F4A C41A C42A C37A 177.72(19)
C40A C41A C42A C37A 0.8(3)
C38A C37A C42A F5A 175.86(17)
B1A C37A C42A F5A 1.3(3)
C38A C37A C42A C41A -1.2(3)
B1A C37A C42A C41A -175.71(19)
C48A C43A C44A F6A -178.01(16)
B1A C43A C44A F6A -2.8(3)
C48A C43A C44A C45A 1.4(3)
B1A C43A C44A C45A 176.64(18)
F6A C44A C45A F7A -1.2(3)
C43A C44A C45A F7A 179.34(17)
F6A C44A C45A C46A 177.79(17)
C43A C44A C45A C46A -1.6(3)
F7A C45A C46A F8A -0.4(3)
C44A C45A C46A F8A -179.47(17)
F7A C45A C46A C47A 179.47(17)
C44A C45A C46A C47A 0.4(3)
F8A C46A C47A F9A 0.8(3)
C45A C46A C47A F9A -179.07(17)
F8A C46A C47A C48A -179.27(17)
C45A C46A C47A C48A 0.8(3)
F9A C47A C48A F10A -1.3(3)
C46A C47A C48A F10A 178.77(16)
F9A C47A C48A C43A 178.84(17)
C46A C47A C48A C43A -1.1(3)
C44A C43A C48A F10A -179.86(16)
B1A C43A C48A F10A 4.6(3)
C44A C43A C48A C47A 0.0(3)
B1A C43A C48A C47A -175.59(17)
C54A C49A C50A F11A 175.56(16)
B1A C49A C50A F11A 4.2(3)
C54A C49A C50A C51A -3.1(3)
B1A C49A C50A C51A -174.50(17)
F11A C50A C51A F12A 1.3(3)
C49A C50A C51A F12A -179.96(17)
F11A C50A C51A C52A -177.36(16)
C49A C50A C51A C52A 1.4(3)
F12A C51A C52A F13A 0.4(3)
C50A C51A C52A F13A 179.11(17)
F12A C51A C52A C53A -177.52(17)
C50A C51A C52A C53A 1.2(3)
F13A C52A C53A F14A -2.1(3)
C51A C52A C53A F14A 175.81(17)
F13A C52A C53A C54A -179.60(17)
C51A C52A C53A C54A -1.7(3)
F14A C53A C54A F15A 1.1(3)
C52A C53A C54A F15A 178.58(16)
F14A C53A C54A C49A -177.77(17)
C52A C53A C54A C49A -0.3(3)
C50A C49A C54A F15A -176.26(15)
B1A C49A C54A F15A -4.6(3)
C50A C49A C54A C53A 2.6(3)
B1A C49A C54A C53A 174.23(17)
Fe1A O1A B1A C49A -2.2(3)
Fe1A O1A B1A C43A 120.3(2)
Fe1A O1A B1A C37A -125.2(2)
C50A C49A B1A O1A 92.7(2)
C54A C49A B1A O1A -78.1(2)
C50A C49A B1A C43A -28.3(2)
C54A C49A B1A C43A 160.93(16)
C50A C49A B1A C37A -148.05(17)
C54A C49A B1A C37A 41.2(2)
C48A C43A B1A O1A -172.61(16)
C44A C43A B1A O1A 12.5(3)
C48A C43A B1A C49A -56.5(2)
C44A C43A B1A C49A 128.61(19)
C48A C43A B1A C37A 69.4(2)
C44A C43A B1A C37A -105.5(2)
C42A C37A B1A O1A -40.3(2)
C38A C37A B1A O1A 145.97(18)
C42A C37A B1A C49A -155.90(17)
C38A C37A B1A C49A 30.4(3)
C42A C37A B1A C43A 79.0(2)
C38A C37A B1A C43A -94.7(2)
C4B N1B C1B C20B -179.30(19)
Fe1B N1B C1B C20B 11.7(3)
C4B N1B C1B C2B 0.3(2)
Fe1B N1B C1B C2B -168.68(13)
C20B C1B C2B C3B 179.5(2)
N1B C1B C2B C3B -0.1(2)
C20B C1B C2B C21B -3.5(3)
N1B C1B C2B C21B 176.9(2)
C1B C2B C3B C4B -0.2(2)
C21B C2B C3B C4B -177.0(2)
C1B C2B C3B C23B 176.5(2)
C21B C2B C3B C23B -0.4(4)
C1B N1B C4B C5B -178.7(2)
Fe1B N1B C4B C5B -9.9(3)
C1B N1B C4B C3B -0.4(2)
Fe1B N1B C4B C3B 168.34(14)
C2B C3B C4B C5B 178.7(2)
C23B C3B C4B C5B 1.9(4)
C2B C3B C4B N1B 0.4(3)
C23B C3B C4B N1B -176.4(2)
N1B C4B C5B C6B 3.2(3)
C3B C4B C5B C6B -174.9(2)
C9B N2B C6B C5B 174.69(19)
Fe1B N2B C6B C5B 6.9(3)
C9B N2B C6B C7B -1.4(2)
Fe1B N2B C6B C7B -169.20(13)
C4B C5B C6B N2B -1.6(3)
C4B C5B C6B C7B 174.0(2)
N2B C6B C7B C8B 0.5(2)
C5B C6B C7B C8B -175.60(19)
N2B C6B C7B C25B 174.52(18)
C5B C6B C7B C25B -1.6(3)
C6B C7B C8B C9B 0.6(2)
C25B C7B C8B C9B -173.3(2)
C6B C7B C8B C27B 179.4(2)
C25B C7B C8B C27B 5.5(4)
C6B N2B C9B C10B -176.1(2)
Fe1B N2B C9B C10B -7.9(3)
C6B N2B C9B C8B 1.8(2)
Fe1B N2B C9B C8B 169.99(14)
C7B C8B C9B C10B 176.4(2)
C27B C8B C9B C10B -2.5(4)
C7B C8B C9B N2B -1.5(2)
C27B C8B C9B N2B 179.62(19)
N2B C9B C10B C11B -4.6(4)
C8B C9B C10B C11B 177.7(3)
C9B C10B C11B N3B 0.9(5)
C9B C10B C11B C12' -151.2(5)
C9B C10B C11B C12B 176.0(3)
C14B N3B C11B C10B -173.3(3)
Fe1B N3B C11B C10B 15.1(4)
C14B N3B C11B C12' -18.4(5)
Fe1B N3B C11B C12' 170.1(4)
C14B N3B C11B C12B 11.0(3)
Fe1B N3B C11B C12B -160.6(2)
C10B C11B C12B C13B 173.8(3)
N3B C11B C12B C13B -10.5(4)
C10B C11B C12B C29B -2.2(6)
N3B C11B C12B C29B 173.6(4)
C11B C12B C13B C14B 5.3(4)
C29B C12B C13B C14B -179.0(5)
C11B C12B C13B C31B -150.0(6)
C29B C12B C13B C31B 25.7(8)
C10B C11B C12' C13' 171.0(5)
N3B C11B C12' C13' 15.0(7)
C10B C11B C12' C29' -22.4(9)
N3B C11B C12' C29' -178.4(6)
C11B C12' C13' C14B -5.3(7)
C29' C12' C13' C14B -170.8(7)
C11B C12' C13' C31' 137.7(9)
C29' C12' C13' C31' -27.8(12)
C11B N3B C14B C15B -177.0(2)
Fe1B N3B C14B C15B -5.8(3)
C11B N3B C14B C13' 15.0(4)
Fe1B N3B C14B C13' -173.8(4)
C11B N3B C14B C13B -7.7(3)
Fe1B N3B C14B C13B 163.6(2)
C12' C13' C14B N3B -6.1(6)
C31' C13' C14B N3B -152.8(6)
C12' C13' C14B C15B -173.9(4)
C31' C13' C14B C15B 39.4(9)
C12B C13B C14B N3B 1.2(4)
C31B C13B C14B N3B 158.2(5)
C12B C13B C14B C15B 170.6(3)
C31B C13B C14B C15B -32.5(7)
N3B C14B C15B C16B 4.6(4)
C13' C14B C15B C16B 170.7(4)
C13B C14B C15B C16B -163.3(3)
C14B C15B C16B N4B -3.3(3)
C14B C15B C16B C17B 174.8(2)
C19B N4B C16B C15B 178.04(18)
Fe1B N4B C16B C15B 3.1(3)
C19B N4B C16B C17B -0.28(19)
Fe1B N4B C16B C17B -175.20(12)
C15B C16B C17B C18B -177.00(18)
N4B C16B C17B C18B 1.3(2)
C15B C16B C17B C33B 4.4(3)
N4B C16B C17B C33B -177.31(17)
C16B C17B C18B C19B -1.7(2)
C33B C17B C18B C19B 176.91(18)
C16B C17B C18B C35B 175.84(18)
C33B C17B C18B C35B -5.5(3)
C16B N4B C19B C20B 176.73(17)
Fe1B N4B C19B C20B -8.2(3)
C16B N4B C19B C18B -0.8(2)
Fe1B N4B C19B C18B 174.25(12)
C17B C18B C19B C20B -175.91(18)
C35B C18B C19B C20B 6.4(3)
C17B C18B C19B N4B 1.6(2)
C35B C18B C19B N4B -176.00(17)
N1B C1B C20B C19B 1.0(3)
C2B C1B C20B C19B -178.58(19)
N4B C19B C20B C1B -2.9(3)
C18B C19B C20B C1B 174.34(19)
C3B C2B C21B C22B 94.6(3)
C1B C2B C21B C22B -81.7(3)
C2B C3B C23B C24B -95.1(3)
C4B C3B C23B C24B 81.0(3)
C8B C7B C25B C26B 80.7(3)
C6B C7B C25B C26B -92.0(3)
C7B C8B C27B C28B -100.4(3)
C9B C8B C27B C28B 78.1(3)
C13B C12B C29B C30B -106.0(5)
C11B C12B C29B C30B 68.9(6)
C12B C13B C31B C32B 71.1(10)
C14B C13B C31B C32B -81.2(10)
C13' C12' C29' C30' 99.3(9)
C11B C12' C29' C30' -64.3(10)
C12' C13' C31' C32' 98.2(11)
C14B C13' C31' C32' -122.3(10)
C18B C17B C33B C34B -73.2(3)
C16B C17B C33B C34B 105.2(2)
C17B C18B C35B C36B -99.9(2)
C19B C18B C35B C36B 77.2(2)
C42B C37B C38B F1B 179.2(2)
B1B C37B C38B F1B 6.0(3)
C42B C37B C38B C39B -0.4(3)
B1B C37B C38B C39B -173.6(2)
F1B C38B C39B F2B -2.4(3)
C37B C38B C39B F2B 177.3(2)
F1B C38B C39B C40B -179.8(2)
C37B C38B C39B C40B -0.2(4)
F2B C39B C40B F3B -0.4(4)
C38B C39B C40B F3B 177.1(2)
F2B C39B C40B C41B -176.9(3)
C38B C39B C40B C41B 0.6(4)
F3B C40B C41B F4B 1.1(5)
C39B C40B C41B F4B 177.5(3)
F3B C40B C41B C42B -176.8(3)
C39B C40B C41B C42B -0.4(5)
F4B C41B C42B F5B 0.0(5)
C40B C41B C42B F5B 177.9(3)
F4B C41B C42B C37B -178.2(3)
C40B C41B C42B C37B -0.3(5)
C38B C37B C42B F5B -177.5(2)
B1B C37B C42B F5B -4.0(4)
C38B C37B C42B C41B 0.7(4)
B1B C37B C42B C41B 174.2(3)
C48B C43B C44B F6B 177.37(19)
B1B C43B C44B F6B 2.0(3)
C48B C43B C44B C45B -1.3(3)
B1B C43B C44B C45B -176.7(2)
F6B C44B C45B F7B 0.7(3)
C43B C44B C45B F7B 179.5(2)
F6B C44B C45B C46B -179.1(2)
C43B C44B C45B C46B -0.3(4)
F7B C45B C46B F8B 1.2(3)
C44B C45B C46B F8B -179.1(2)
F7B C45B C46B C47B -178.5(2)
C44B C45B C46B C47B 1.3(3)
F8B C46B C47B F9B -0.2(3)
C45B C46B C47B F9B 179.4(2)
F8B C46B C47B C48B 179.8(2)
C45B C46B C47B C48B -0.6(3)
F9B C47B C48B F10B -1.3(3)
C46B C47B C48B F10B 178.64(19)
F9B C47B C48B C43B 178.73(19)
C46B C47B C48B C43B -1.3(3)
C44B C43B C48B F10B -177.80(19)
B1B C43B C48B F10B -2.4(3)
C44B C43B C48B C47B 2.2(3)
B1B C43B C48B C47B 177.54(19)
C54B C49B C50B F11B -176.5(2)
B1B C49B C50B F11B 0.2(4)
C54B C49B C50B C51B 3.4(4)
B1B C49B C50B C51B -179.9(2)
F11B C50B C51B F12B -1.2(4)
C49B C50B C51B F12B 178.9(3)
F11B C50B C51B C52B 177.5(3)
C49B C50B C51B C52B -2.4(5)
F12B C51B C52B F13B 0.0(4)
C50B C51B C52B F13B -178.6(2)
F12B C51B C52B C53B 178.9(2)
C50B C51B C52B C53B 0.2(4)
F13B C52B C53B F14B 0.7(3)
C51B C52B C53B F14B -178.2(2)
F13B C52B C53B C54B 179.5(2)
C51B C52B C53B C54B 0.7(4)
F14B C53B C54B F15B -0.7(3)
C52B C53B C54B F15B -179.49(19)
F14B C53B C54B C49B 179.39(18)
C52B C53B C54B C49B 0.6(3)
C50B C49B C54B F15B 177.57(19)
B1B C49B C54B F15B 0.8(3)
C50B C49B C54B C53B -2.5(3)
B1B C49B C54B C53B -179.23(19)
Fe1B O1B B1B C49B 0.3(3)
Fe1B O1B B1B C37B 123.3(2)
Fe1B O1B B1B C43B -123.6(2)
C50B C49B B1B O1B -92.6(2)
C54B C49B B1B O1B 83.8(2)
C50B C49B B1B C37B 147.2(2)
C54B C49B B1B C37B -36.3(3)
C50B C49B B1B C43B 28.5(3)
C54B C49B B1B C43B -155.07(19)
C38B C37B B1B O1B -155.87(19)
C42B C37B B1B O1B 31.4(3)
C38B C37B B1B C49B -38.7(3)
C42B C37B B1B C49B 148.6(2)
C38B C37B B1B C43B 86.3(2)
C42B C37B B1B C43B -86.3(2)
C48B C43B B1B O1B 159.43(18)
C44B C43B B1B O1B -25.7(3)
C48B C43B B1B C49B 41.6(3)
C44B C43B B1B C49B -143.6(2)
C48B C43B B1B C37B -83.2(2)
C44B C43B B1B C37B 91.7(2)
